data_7706642
loop_
_publ_author_name
'Jakubowski, Rafa\/l'
'Pecyna, Jacek'
'Ali, Muhammad O.'
'Pietrzak, Anna'
'Friedli, Andrienne C.'
'Kaszy\'nski, Piotr'

_publ_section_title
;
 Polar derivatives of
 [<i>closo</i>-1-CB<sub>9</sub>H<sub>10</sub>]<sup>-</sup> and
 [<i>closo</i>-1-CB<sub>11</sub>H<sub>12</sub>]<sup>-</sup> anions as high
 \D<i>\e</i> additives to a nematic host: a comparison of the
 CH<sub>2</sub>CH<sub>2</sub> and COO linking groups.
;
_journal_issue 10
_journal_name_full 'Dalton transactions (Cambridge, England : 2003)'
_journal_page_first 3671
_journal_page_last 3681
_journal_paper_doi 10.1039/d1dt00211b
_journal_volume 50
_journal_year 2021
_chemical_formula_moiety 'C22 H38 B9 N O2'
_chemical_formula_sum 'C22 H38 B9 N O2'
_chemical_formula_weight 445.82
_space_group_crystal_system monoclinic
_space_group_IT_number 14
_space_group_name_Hall '-P 2ybc'
_space_group_name_H-M_alt 'P 1 21/c 1'
_atom_sites_solution_hydrogens geom
_atom_sites_solution_primary other
_audit_creation_method SHELXL-2018/3
_audit_update_record
;
2021-02-07 deposited with the CCDC.	2021-02-18 downloaded from the CCDC.
;
_cell_angle_alpha 90
_cell_angle_beta 102.1360(10)
_cell_angle_gamma 90
_cell_formula_units_Z 8
_cell_length_a 23.8163(3)
_cell_length_b 12.2163(2)
_cell_length_c 18.5121(2)
_cell_measurement_reflns_used 38809
_cell_measurement_temperature 100.00(11)
_cell_measurement_theta_max 79.1770
_cell_measurement_theta_min 3.7900
_cell_volume 5265.67(12)
_computing_cell_refinement 'CrysAlisPro 1.171.40.57a (Rigaku OD, 2019)'
_computing_data_collection 'CrysAlisPro 1.171.40.57a (Rigaku OD, 2019)'
_computing_data_reduction 'CrysAlisPro 1.171.40.57a (Rigaku OD, 2019)'
_computing_structure_refinement 'SHELXL-2018/3 (Sheldrick, 2018)'
_computing_structure_solution 'SHELXT 2014/5 (Sheldrick, 2014)'
_diffrn_ambient_temperature 100.00(11)
_diffrn_measured_fraction_theta_full 0.999
_diffrn_measured_fraction_theta_max 0.999
_diffrn_measurement_device_type 'XtaLAB Synergy, Dualflex, Pilatus 300K'
_diffrn_measurement_method '\w scans'
_diffrn_radiation_type CuK\a
_diffrn_radiation_wavelength 1.54184
_diffrn_reflns_av_unetI/netI 0.0133
_diffrn_reflns_Laue_measured_fraction_full 0.999
_diffrn_reflns_Laue_measured_fraction_max 0.999
_diffrn_reflns_limit_h_max 28
_diffrn_reflns_limit_h_min -28
_diffrn_reflns_limit_k_max 14
_diffrn_reflns_limit_k_min -14
_diffrn_reflns_limit_l_max 22
_diffrn_reflns_limit_l_min -22
_diffrn_reflns_number 11791
_diffrn_reflns_point_group_measured_fraction_full 0.999
_diffrn_reflns_point_group_measured_fraction_max 0.999
_diffrn_reflns_theta_full 67.499
_diffrn_reflns_theta_max 67.499
_diffrn_reflns_theta_min 3.797
_diffrn_source 'micro-focus sealed X-ray tube'
_exptl_absorpt_coefficient_mu 0.480
_exptl_absorpt_correction_T_max 1.000
_exptl_absorpt_correction_T_min 0.847
_exptl_absorpt_correction_type gaussian
_exptl_absorpt_process_details
;
CrysAlisPro 1.171.40.57a (Rigaku Oxford Diffraction, 2019)
Numerical absorption correction based on gaussian integration over
			a multifaceted crystal model
Empirical absorption correction using spherical harmonics,
 implemented in SCALE3 ABSPACK scaling algorithm.
;
_exptl_crystal_colour colourless
_exptl_crystal_density_diffrn 1.125
_exptl_crystal_description plate
_exptl_crystal_F_000 1904
_exptl_crystal_recrystallization_method 'Re-crystallisation from solvent: AcOEt/i-octane solution'
_exptl_crystal_size_max 0.183
_exptl_crystal_size_mid 0.098
_exptl_crystal_size_min 0.055
_refine_diff_density_max 0.338
_refine_diff_density_min -0.246
_refine_diff_density_rms 0.057
_refine_ls_extinction_method none
_refine_ls_goodness_of_fit_ref 1.160
_refine_ls_hydrogen_treatment constr
_refine_ls_matrix_type full
_refine_ls_number_parameters 618
_refine_ls_number_reflns 11791
_refine_ls_number_restraints 0
_refine_ls_restrained_S_all 1.160
_refine_ls_R_factor_all 0.0594
_refine_ls_R_factor_gt 0.0456
_refine_ls_shift/su_max 0.000
_refine_ls_shift/su_mean 0.000
_refine_ls_structure_factor_coef Fsqd
_refine_ls_weighting_details 'w=1/[\s^2^(Fo^2^)+(0.0255P)^2^+4.6311P] where P=(Fo^2^+2Fc^2^)/3'
_refine_ls_weighting_scheme calc
_refine_ls_wR_factor_gt 0.1036
_refine_ls_wR_factor_ref 0.1329
_reflns_Friedel_coverage 0.000
_reflns_number_gt 10471
_reflns_number_total 11791
_reflns_threshold_expression 'I > 2\s(I)'
_cod_data_source_file d1dt00211b2.cif
_cod_data_source_block 1A_7_b
_cod_depositor_comments 'Adding full bibliography for 7706642--7706645.cif.'
_cod_original_sg_symbol_H-M 'P 21/c'
_cod_database_code 7706642
_shelx_shelxl_version_number 2018/3
_shelx_space_group_comment
;
The symmetry employed for this shelxl refinement is uniquely defined
by the following loop, which should always be used as a source of
symmetry information in preference to the above space-group names.
They are only intended as comments.
;
_oxdiff_exptl_absorpt_empirical_full_min 0.702
_oxdiff_exptl_absorpt_empirical_full_max 1.463
_oxdiff_exptl_absorpt_empirical_details
;
Empirical correction (ABSPACK) includes:
- Absorption correction using spherical harmonics
- Frame scaling
;

loop_
_space_group_symop_operation_xyz
'x, y, z'
'-x, y+1/2, -z+1/2'
'-x, -y, -z'
'x, -y-1/2, z-1/2'

loop_
_atom_site_label
_atom_site_type_symbol
_atom_site_fract_x
_atom_site_fract_y
_atom_site_fract_z
_atom_site_U_iso_or_equiv
_atom_site_adp_type
_atom_site_occupancy
_atom_site_site_symmetry_order
_atom_site_calc_flag
_atom_site_refinement_flags_posn
_atom_site_refinement_flags_adp
_atom_site_refinement_flags_occupancy
_atom_site_disorder_assembly
_atom_site_disorder_group
O1 O 1.04331(8) 0.13167(15) 0.35976(11) 0.0372(5) Uani 1 1 d . . . . .
B1 B 0.67059(12) 0.1604(2) 0.38587(17) 0.0283(6) Uani 1 1 d . . . . .
H1 H 0.677444 0.071689 0.382153 0.034 Uiso 1 1 calc R U . . .
N1 N 0.51552(8) 0.34880(15) 0.37081(11) 0.0244(4) Uani 1 1 d . . . . .
C1 C 0.72380(11) 0.24537(19) 0.40067(14) 0.0262(5) Uani 1 1 d . . . . .
O2 O 0.35659(7) 0.48261(14) 0.36729(10) 0.0314(4) Uani 1 1 d . . . . .
B2 B 0.68790(13) 0.2538(2) 0.46525(17) 0.0293(6) Uani 1 1 d . . . . .
H2 H 0.708083 0.238357 0.523460 0.035 Uiso 1 1 calc R U . . .
N2 N 0.01880(9) 0.32046(15) 0.13522(11) 0.0250(4) Uani 1 1 d . . . . .
C2 C 0.78651(11) 0.2161(2) 0.41091(14) 0.0283(5) Uani 1 1 d . . . . .
H2A H 0.789631 0.140665 0.395951 0.034 Uiso 1 1 calc R U . . .
H2B H 0.804273 0.221441 0.462982 0.034 Uiso 1 1 calc R U . . .
O3 O 0.55426(8) 0.19891(15) 0.11850(11) 0.0359(4) Uani 1 1 d . . . . .
B3 B 0.69765(13) 0.3663(2) 0.40269(16) 0.0272(6) Uani 1 1 d . . . . .
H3 H 0.725363 0.439175 0.411981 0.033 Uiso 1 1 calc R U . . .
C3 C 0.81953(11) 0.2887(2) 0.36723(17) 0.0348(6) Uani 1 1 d . . . . .
H3A H 0.798235 0.292686 0.316516 0.042 Uiso 1 1 calc R U . . .
H3B H 0.821452 0.362131 0.387573 0.042 Uiso 1 1 calc R U . . .
C4 C 0.87989(11) 0.25039(19) 0.36723(14) 0.0266(5) Uani 1 1 d . . . . .
O4 O -0.15087(7) 0.40162(14) 0.11655(10) 0.0304(4) Uani 1 1 d . . . . .
B4 B 0.68033(13) 0.2719(2) 0.32324(16) 0.0267(6) Uani 1 1 d . . . . .
H4 H 0.694683 0.270489 0.270515 0.032 Uiso 1 1 calc R U . . .
C5 C 0.88986(11) 0.1468(2) 0.34099(14) 0.0289(5) Uani 1 1 d . . . . .
H5 H 0.858726 0.100951 0.323992 0.035 Uiso 1 1 calc R U . . .
B5 B 0.63378(13) 0.3585(2) 0.44088(16) 0.0284(6) Uani 1 1 d . . . . .
H5A H 0.626555 0.418142 0.482486 0.034 Uiso 1 1 calc R U . . .
C6 C 0.94387(11) 0.1104(2) 0.33937(15) 0.0312(6) Uani 1 1 d . . . . .
H6 H 0.948779 0.040894 0.321193 0.037 Uiso 1 1 calc R U . . .
B6 B 0.62862(13) 0.3711(2) 0.33980(16) 0.0272(6) Uani 1 1 d . . . . .
H6A H 0.617406 0.441135 0.302184 0.033 Uiso 1 1 calc R U . . .
C7 C 0.99130(11) 0.1761(2) 0.36456(14) 0.0278(5) Uani 1 1 d . . . . .
B7 B 0.60868(13) 0.2254(2) 0.32752(16) 0.0260(6) Uani 1 1 d . . . . .
H7 H 0.581988 0.181347 0.280818 0.031 Uiso 1 1 calc R U . . .
C8 C 0.98356(11) 0.2794(2) 0.39120(14) 0.0291(5) Uani 1 1 d . . . . .
H8 H 1.014999 0.324451 0.408368 0.035 Uiso 1 1 calc R U . . .
B8 B 0.61429(13) 0.2119(2) 0.42820(16) 0.0281(6) Uani 1 1 d . . . . .
H8A H 0.591889 0.156868 0.459821 0.034 Uiso 1 1 calc R U . . .
C9 C 0.92791(12) 0.3156(2) 0.39212(14) 0.0306(6) Uani 1 1 d . . . . .
H9 H 0.922936 0.385368 0.409898 0.037 Uiso 1 1 calc R U . . .
B9 B 0.57755(13) 0.3130(2) 0.37720(16) 0.0267(6) Uani 1 1 d . . . . .
C10 C 1.09355(11) 0.1942(2) 0.38759(16) 0.0379(6) Uani 1 1 d . . . . .
H10A H 1.126936 0.151844 0.384656 0.057 Uiso 1 1 calc R U . . .
H10B H 1.094673 0.213421 0.438167 0.057 Uiso 1 1 calc R U . . .
H10C H 1.092957 0.259693 0.358745 0.057 Uiso 1 1 calc R U . . .
B10 B 0.19748(13) 0.2577(2) 0.22167(17) 0.0282(6) Uani 1 1 d . . . . .
H10 H 0.221306 0.250382 0.279197 0.034 Uiso 1 1 calc R U . . .
C11 C 0.48113(11) 0.3731(2) 0.30544(14) 0.0284(5) Uani 1 1 d . . . . .
H11 H 0.494480 0.360011 0.262500 0.034 Uiso 1 1 calc R U . . .
B11 B 0.19848(12) 0.3647(2) 0.15205(16) 0.0269(6) Uani 1 1 d . . . . .
H11A H 0.223114 0.441336 0.155263 0.032 Uiso 1 1 calc R U . . .
C12 C 0.42711(11) 0.4165(2) 0.29933(14) 0.0300(6) Uani 1 1 d . . . . .
H12 H 0.404327 0.432048 0.253187 0.036 Uiso 1 1 calc R U . . .
B12 B 0.18130(13) 0.2624(2) 0.07794(17) 0.0289(6) Uani 1 1 d . . . . .
H12A H 0.192371 0.258546 0.023222 0.035 Uiso 1 1 calc R U . . .
C13 C 0.40705(11) 0.43695(19) 0.36376(15) 0.0278(5) Uani 1 1 d . . . . .
B13 B 0.18001(13) 0.1549(2) 0.14739(17) 0.0304(6) Uani 1 1 d . . . . .
H13 H 0.190242 0.067115 0.147032 0.036 Uiso 1 1 calc R U . . .
C14 C 0.44198(11) 0.4083(2) 0.43127(14) 0.0285(5) Uani 1 1 d . . . . .
H14 H 0.429130 0.418308 0.474905 0.034 Uiso 1 1 calc R U . . .
B14 B 0.13865(13) 0.3525(2) 0.19772(16) 0.0271(6) Uani 1 1 d . . . . .
H14A H 0.131358 0.414318 0.237978 0.033 Uiso 1 1 calc R U . . .
C15 C 0.49516(10) 0.36550(19) 0.43305(14) 0.0261(5) Uani 1 1 d . . . . .
H15 H 0.518231 0.347144 0.478469 0.031 Uiso 1 1 calc R U . . .
B15 B 0.12509(13) 0.2036(2) 0.19357(17) 0.0292(6) Uani 1 1 d . . . . .
H15A H 0.107231 0.149015 0.230325 0.035 Uiso 1 1 calc R U . . .
C16 C 0.31805(11) 0.5154(2) 0.29946(15) 0.0340(6) Uani 1 1 d . . . . .
H16A H 0.303988 0.451531 0.269996 0.041 Uiso 1 1 calc R U . . .
H16B H 0.337864 0.562373 0.270725 0.041 Uiso 1 1 calc R U . . .
B16 B 0.11371(13) 0.2072(2) 0.09204(16) 0.0277(6) Uani 1 1 d . . . . .
H16 H 0.086951 0.155559 0.049619 0.033 Uiso 1 1 calc R U . . .
C17 C 0.26836(11) 0.5766(2) 0.32091(16) 0.0362(6) Uani 1 1 d . . . . .
H17A H 0.283043 0.643323 0.346493 0.043 Uiso 1 1 calc R U . . .
H17B H 0.241300 0.597484 0.276205 0.043 Uiso 1 1 calc R U . . .
B17 B 0.12751(13) 0.3573(2) 0.09551(16) 0.0274(6) Uani 1 1 d . . . . .
H17 H 0.111566 0.422878 0.055781 0.033 Uiso 1 1 calc R U . . .
C18 C 0.23653(11) 0.5117(2) 0.36989(16) 0.0348(6) Uani 1 1 d . . . . .
H18A H 0.261759 0.500231 0.417718 0.042 Uiso 1 1 calc R U . . .
H18B H 0.226311 0.440510 0.347825 0.042 Uiso 1 1 calc R U . . .
B18 B 0.08201(13) 0.2951(2) 0.14096(16) 0.0266(6) Uani 1 1 d . . . . .
C19 C 0.18201(11) 0.5702(2) 0.38063(16) 0.0334(6) Uani 1 1 d . . . . .
H19A H 0.192423 0.640543 0.403898 0.040 Uiso 1 1 calc R U . . .
H19B H 0.157365 0.583601 0.332654 0.040 Uiso 1 1 calc R U . . .
C20 C 0.14887(12) 0.5048(2) 0.42767(16) 0.0381(6) Uani 1 1 d . . . . .
H20A H 0.172027 0.499410 0.477337 0.046 Uiso 1 1 calc R U . . .
H20B H 0.143165 0.431212 0.407849 0.046 Uiso 1 1 calc R U . . .
C21 C 0.09075(13) 0.5525(2) 0.43202(17) 0.0405(7) Uani 1 1 d . . . . .
H21A H 0.075094 0.510775 0.467782 0.049 Uiso 1 1 calc R U . . .
H21B H 0.096236 0.627111 0.450035 0.049 Uiso 1 1 calc R U . . .
C22 C 0.04755(13) 0.5529(2) 0.35959(19) 0.0456(8) Uani 1 1 d . . . . .
H22A H 0.010690 0.574484 0.367956 0.068 Uiso 1 1 calc R U . . .
H22B H 0.044883 0.480798 0.338481 0.068 Uiso 1 1 calc R U . . .
H22C H 0.059598 0.603588 0.326243 0.068 Uiso 1 1 calc R U . . .
C23 C 0.22888(11) 0.2473(2) 0.15280(14) 0.0278(5) Uani 1 1 d . . . . .
C24 C 0.29240(11) 0.2280(2) 0.15937(15) 0.0306(6) Uani 1 1 d . . . . .
H24A H 0.299312 0.149735 0.158927 0.037 Uiso 1 1 calc R U . . .
H24B H 0.312885 0.256184 0.206558 0.037 Uiso 1 1 calc R U . . .
C25 C 0.31669(11) 0.2813(2) 0.09787(16) 0.0350(6) Uani 1 1 d . . . . .
H25A H 0.296992 0.251497 0.050757 0.042 Uiso 1 1 calc R U . . .
H25B H 0.308868 0.359204 0.097401 0.042 Uiso 1 1 calc R U . . .
C26 C 0.38048(11) 0.2643(2) 0.10589(14) 0.0289(6) Uani 1 1 d . . . . .
C27 C 0.41751(11) 0.3500(2) 0.10038(14) 0.0295(6) Uani 1 1 d . . . . .
H27 H 0.402884 0.420736 0.093388 0.035 Uiso 1 1 calc R U . . .
C28 C 0.47622(11) 0.3331(2) 0.10505(14) 0.0311(6) Uani 1 1 d . . . . .
H28 H 0.500247 0.391743 0.100824 0.037 Uiso 1 1 calc R U . . .
C29 C 0.49832(11) 0.2272(2) 0.11613(14) 0.0286(6) Uani 1 1 d . . . . .
C30 C 0.46169(12) 0.1417(2) 0.12279(16) 0.0359(6) Uani 1 1 d . . . . .
H30 H 0.476308 0.071182 0.131342 0.043 Uiso 1 1 calc R U . . .
C31 C 0.40408(12) 0.1596(2) 0.11694(16) 0.0354(6) Uani 1 1 d . . . . .
H31 H 0.380168 0.100552 0.120421 0.043 Uiso 1 1 calc R U . . .
C32 C 0.59507(11) 0.2856(2) 0.12558(16) 0.0363(6) Uani 1 1 d . . . . .
H32A H 0.632773 0.255611 0.128760 0.054 Uiso 1 1 calc R U . . .
H32B H 0.594260 0.326848 0.169481 0.054 Uiso 1 1 calc R U . . .
H32C H 0.585678 0.332716 0.083257 0.054 Uiso 1 1 calc R U . . .
C33 C -0.01552(11) 0.3472(2) 0.06962(14) 0.0278(5) Uani 1 1 d . . . . .
H33 H -0.000122 0.347348 0.027426 0.033 Uiso 1 1 calc R U . . .
C34 C -0.07177(11) 0.3740(2) 0.06338(14) 0.0281(5) Uani 1 1 d . . . . .
H34 H -0.094393 0.391449 0.017485 0.034 Uiso 1 1 calc R U . . .
C35 C -0.09534(10) 0.37514(19) 0.12653(14) 0.0261(5) Uani 1 1 d . . . . .
C36 C -0.06017(11) 0.3480(2) 0.19424(14) 0.0283(5) Uani 1 1 d . . . . .
H36 H -0.074478 0.348096 0.237277 0.034 Uiso 1 1 calc R U . . .
C37 C -0.00397(11) 0.3211(2) 0.19601(14) 0.0294(6) Uani 1 1 d . . . . .
H37 H 0.019452 0.302556 0.241149 0.035 Uiso 1 1 calc R U . . .
C38 C -0.17626(11) 0.4081(2) 0.18123(15) 0.0333(6) Uani 1 1 d . . . . .
H38A H -0.158209 0.466011 0.213814 0.040 Uiso 1 1 calc R U . . .
H38B H -0.170895 0.339476 0.208214 0.040 Uiso 1 1 calc R U . . .
C39 C -0.23971(11) 0.4315(2) 0.15469(15) 0.0317(6) Uani 1 1 d . . . . .
H39A H -0.257367 0.436686 0.197250 0.038 Uiso 1 1 calc R U . . .
H39B H -0.257338 0.370486 0.124804 0.038 Uiso 1 1 calc R U . . .
C40 C -0.25219(12) 0.5360(2) 0.10975(16) 0.0344(6) Uani 1 1 d . . . . .
H40A H -0.233344 0.532288 0.068181 0.041 Uiso 1 1 calc R U . . .
H40B H -0.236116 0.597607 0.140225 0.041 Uiso 1 1 calc R U . . .
C41 C -0.31630(11) 0.5554(2) 0.08094(15) 0.0350(6) Uani 1 1 d . . . . .
H41A H -0.321108 0.620000 0.049757 0.042 Uiso 1 1 calc R U . . .
H41B H -0.332055 0.493712 0.050331 0.042 Uiso 1 1 calc R U . . .
C42 C -0.35080(11) 0.5707(2) 0.14071(15) 0.0325(6) Uani 1 1 d . . . . .
H42A H -0.334475 0.630924 0.172439 0.039 Uiso 1 1 calc R U . . .
H42B H -0.347469 0.505098 0.170799 0.039 Uiso 1 1 calc R U . . .
C43 C -0.41411(12) 0.5940(2) 0.10989(17) 0.0367(6) Uani 1 1 d . . . . .
H43A H -0.417675 0.663359 0.083797 0.044 Uiso 1 1 calc R U . . .
H43B H -0.429602 0.537408 0.074546 0.044 Uiso 1 1 calc R U . . .
C44 C -0.44928(12) 0.5985(2) 0.16952(18) 0.0420(7) Uani 1 1 d . . . . .
H44A H -0.488615 0.614276 0.147316 0.063 Uiso 1 1 calc R U . . .
H44B H -0.434406 0.654889 0.204453 0.063 Uiso 1 1 calc R U . . .
H44C H -0.447035 0.529238 0.194438 0.063 Uiso 1 1 calc R U . . .

loop_
_atom_site_aniso_label
_atom_site_aniso_U_11
_atom_site_aniso_U_22
_atom_site_aniso_U_33
_atom_site_aniso_U_23
_atom_site_aniso_U_13
_atom_site_aniso_U_12
O1 0.0267(9) 0.0337(10) 0.0516(12) 0.0008(9) 0.0096(9) 0.0015(8)
B1 0.0268(15) 0.0263(14) 0.0333(16) 0.0023(12) 0.0094(12) 0.0039(12)
N1 0.0267(11) 0.0225(10) 0.0237(10) -0.0004(8) 0.0046(9) 0.0005(8)
C1 0.0278(13) 0.0266(12) 0.0251(13) 0.0042(10) 0.0074(10) 0.0016(10)
O2 0.0259(9) 0.0383(10) 0.0298(10) 0.0024(8) 0.0056(8) 0.0064(8)
B2 0.0299(15) 0.0340(15) 0.0248(15) 0.0030(12) 0.0078(12) 0.0009(12)
N2 0.0284(11) 0.0222(10) 0.0246(11) -0.0017(8) 0.0064(9) -0.0018(8)
C2 0.0283(13) 0.0290(12) 0.0295(13) 0.0019(11) 0.0107(11) 0.0045(11)
O3 0.0283(10) 0.0385(10) 0.0412(11) -0.0043(9) 0.0083(8) 0.0044(8)
B3 0.0287(15) 0.0261(14) 0.0274(15) -0.0033(12) 0.0071(12) 0.0012(12)
C3 0.0336(15) 0.0287(13) 0.0453(17) 0.0068(12) 0.0152(13) 0.0057(11)
C4 0.0299(13) 0.0247(12) 0.0270(13) 0.0041(10) 0.0099(11) -0.0003(10)
O4 0.0267(9) 0.0376(9) 0.0276(9) -0.0011(8) 0.0072(7) 0.0017(8)
B4 0.0327(16) 0.0250(13) 0.0230(14) -0.0027(11) 0.0070(12) 0.0023(12)
C5 0.0293(13) 0.0259(12) 0.0325(14) 0.0006(10) 0.0084(11) -0.0019(11)
B5 0.0300(15) 0.0316(15) 0.0240(14) -0.0012(12) 0.0067(12) 0.0044(12)
C6 0.0329(14) 0.0244(12) 0.0372(15) -0.0013(11) 0.0097(12) -0.0001(11)
B6 0.0335(16) 0.0220(13) 0.0262(15) 0.0027(11) 0.0067(12) -0.0007(12)
C7 0.0274(13) 0.0286(12) 0.0277(13) 0.0053(10) 0.0068(11) 0.0041(10)
B7 0.0312(15) 0.0243(13) 0.0228(14) 0.0002(11) 0.0066(12) 0.0018(12)
C8 0.0326(14) 0.0308(13) 0.0237(13) 0.0006(10) 0.0056(11) -0.0072(11)
B8 0.0318(16) 0.0283(14) 0.0261(15) 0.0028(12) 0.0106(12) 0.0012(12)
C9 0.0393(15) 0.0255(12) 0.0285(14) -0.0001(10) 0.0103(12) -0.0019(11)
B9 0.0336(16) 0.0242(13) 0.0229(14) -0.0026(11) 0.0075(12) -0.0001(12)
C10 0.0265(14) 0.0515(17) 0.0343(15) -0.0019(13) 0.0036(12) -0.0009(12)
B10 0.0328(16) 0.0256(14) 0.0270(15) 0.0028(11) 0.0083(12) 0.0039(12)
C11 0.0352(14) 0.0278(12) 0.0233(13) -0.0024(10) 0.0086(11) 0.0005(11)
B11 0.0278(15) 0.0261(14) 0.0261(15) 0.0022(11) 0.0041(12) -0.0008(12)
C12 0.0280(13) 0.0325(13) 0.0275(14) -0.0005(11) 0.0012(11) -0.0008(11)
B12 0.0276(15) 0.0335(15) 0.0262(15) -0.0006(12) 0.0070(12) 0.0013(12)
C13 0.0266(13) 0.0239(12) 0.0332(14) -0.0003(10) 0.0067(11) -0.0012(10)
B13 0.0336(16) 0.0250(14) 0.0340(16) -0.0004(12) 0.0101(13) 0.0012(12)
C14 0.0274(13) 0.0328(13) 0.0256(13) -0.0007(11) 0.0064(11) -0.0018(11)
B14 0.0320(15) 0.0259(14) 0.0233(14) 0.0013(11) 0.0055(12) 0.0043(12)
C15 0.0252(12) 0.0275(12) 0.0253(13) 0.0020(10) 0.0047(10) -0.0008(10)
B15 0.0338(16) 0.0255(14) 0.0306(16) 0.0008(12) 0.0123(13) 0.0019(12)
C16 0.0289(14) 0.0397(15) 0.0309(14) 0.0024(12) 0.0007(11) 0.0021(12)
B16 0.0303(15) 0.0254(13) 0.0294(15) -0.0032(12) 0.0107(12) -0.0031(12)
C17 0.0290(14) 0.0388(14) 0.0405(16) 0.0066(13) 0.0066(12) 0.0017(12)
B17 0.0294(15) 0.0257(14) 0.0268(15) 0.0027(11) 0.0053(12) -0.0026(12)
C18 0.0334(15) 0.0322(14) 0.0367(15) -0.0021(12) 0.0027(12) 0.0000(11)
B18 0.0299(15) 0.0264(13) 0.0246(14) -0.0002(11) 0.0080(12) -0.0013(12)
C19 0.0346(15) 0.0285(13) 0.0374(15) -0.0059(12) 0.0079(12) 0.0005(11)
C20 0.0441(17) 0.0332(14) 0.0367(16) 0.0008(12) 0.0077(13) -0.0014(12)
C21 0.0544(19) 0.0270(14) 0.0460(18) 0.0010(12) 0.0239(15) -0.0024(13)
C22 0.0420(17) 0.0342(15) 0.064(2) 0.0110(14) 0.0188(16) 0.0049(13)
C23 0.0318(14) 0.0261(12) 0.0267(13) 0.0019(10) 0.0089(11) 0.0003(10)
C24 0.0306(14) 0.0320(13) 0.0296(14) 0.0070(11) 0.0074(11) 0.0068(11)
C25 0.0279(14) 0.0362(14) 0.0422(16) 0.0102(12) 0.0099(12) 0.0032(12)
C26 0.0287(13) 0.0316(13) 0.0271(13) 0.0021(10) 0.0076(11) 0.0041(11)
C27 0.0285(13) 0.0282(13) 0.0325(14) 0.0046(11) 0.0076(11) 0.0035(11)
C28 0.0344(15) 0.0311(13) 0.0277(14) 0.0010(11) 0.0061(11) -0.0027(11)
C29 0.0260(13) 0.0383(14) 0.0213(12) -0.0046(11) 0.0044(10) 0.0055(11)
C30 0.0395(15) 0.0276(13) 0.0427(16) 0.0001(12) 0.0130(13) 0.0064(12)
C31 0.0368(15) 0.0287(13) 0.0433(16) 0.0039(12) 0.0140(13) 0.0002(11)
C32 0.0288(14) 0.0465(16) 0.0344(15) 0.0019(13) 0.0088(12) 0.0005(12)
C33 0.0312(13) 0.0301(13) 0.0238(13) -0.0028(10) 0.0095(11) -0.0010(11)
C34 0.0307(13) 0.0279(12) 0.0240(13) -0.0019(10) 0.0019(11) -0.0004(11)
C35 0.0274(13) 0.0219(11) 0.0297(13) -0.0029(10) 0.0073(11) -0.0018(10)
C36 0.0293(13) 0.0327(13) 0.0243(13) 0.0002(10) 0.0087(11) 0.0000(11)
C37 0.0323(14) 0.0323(13) 0.0234(13) 0.0029(10) 0.0050(11) 0.0004(11)
C38 0.0345(15) 0.0383(14) 0.0289(14) -0.0005(11) 0.0104(12) 0.0021(12)
C39 0.0285(14) 0.0357(14) 0.0319(14) -0.0025(11) 0.0090(11) 0.0004(11)
C40 0.0378(15) 0.0307(13) 0.0373(16) -0.0019(11) 0.0135(12) -0.0036(11)
C41 0.0349(15) 0.0363(14) 0.0338(15) 0.0057(12) 0.0075(12) 0.0014(12)
C42 0.0322(14) 0.0296(13) 0.0368(15) -0.0005(11) 0.0094(12) 0.0001(11)
C43 0.0366(15) 0.0297(13) 0.0448(17) 0.0082(12) 0.0104(13) 0.0063(12)
C44 0.0368(16) 0.0370(15) 0.0540(19) 0.0043(13) 0.0137(14) 0.0091(13)

loop_
_atom_type_symbol
_atom_type_description
_atom_type_scat_dispersion_real
_atom_type_scat_dispersion_imag
_atom_type_scat_source
C C 0.0181 0.0091 'International Tables Vol C Tables 4.2.6.8 and 6.1.1.4'
H H 0.0000 0.0000 'International Tables Vol C Tables 4.2.6.8 and 6.1.1.4'
B B 0.0090 0.0039 'International Tables Vol C Tables 4.2.6.8 and 6.1.1.4'
N N 0.0311 0.0180 'International Tables Vol C Tables 4.2.6.8 and 6.1.1.4'
O O 0.0492 0.0322 'International Tables Vol C Tables 4.2.6.8 and 6.1.1.4'

loop_
_geom_angle_atom_site_label_1
_geom_angle_atom_site_label_2
_geom_angle_atom_site_label_3
_geom_angle
_geom_angle_site_symmetry_1
_geom_angle_site_symmetry_3
_geom_angle_publ_flag
C7 O1 C10 117.8(2) . . ?
C1 B1 B8 109.3(2) . . ?
C1 B1 B7 109.2(2) . . ?
B8 B1 B7 61.39(16) . . ?
C1 B1 B4 55.36(15) . . ?
B8 B1 B4 102.72(19) . . ?
B7 B1 B4 59.63(16) . . ?
C1 B1 B2 55.22(16) . . ?
B8 B1 B2 59.87(16) . . ?
B7 B1 B2 102.81(19) . . ?
B4 B1 B2 90.44(18) . . ?
C1 B1 H1 121.5 . . ?
B8 B1 H1 120.3 . . ?
B7 B1 H1 120.4 . . ?
B4 B1 H1 130.6 . . ?
B2 B1 H1 130.6 . . ?
C11 N1 C15 118.2(2) . . ?
C11 N1 B9 122.1(2) . . ?
C15 N1 B9 119.5(2) . . ?
C2 C1 B3 126.4(2) . . ?
C2 C1 B2 126.0(2) . . ?
B3 C1 B2 69.87(18) . . ?
C2 C1 B4 126.3(2) . . ?
B3 C1 B4 69.95(17) . . ?
B2 C1 B4 107.7(2) . . ?
C2 C1 B1 126.1(2) . . ?
B3 C1 B1 107.5(2) . . ?
B2 C1 B1 69.37(18) . . ?
B4 C1 B1 69.19(18) . . ?
C13 O2 C16 119.0(2) . . ?
C1 B2 B5 108.8(2) . . ?
C1 B2 B8 108.8(2) . . ?
B5 B2 B8 61.54(16) . . ?
C1 B2 B1 55.42(16) . . ?
B5 B2 B1 102.2(2) . . ?
B8 B2 B1 59.12(16) . . ?
C1 B2 B3 54.92(15) . . ?
B5 B2 B3 59.46(16) . . ?
B8 B2 B3 102.2(2) . . ?
B1 B2 B3 89.85(18) . . ?
C1 B2 H2 121.7 . . ?
B5 B2 H2 120.5 . . ?
B8 B2 H2 120.7 . . ?
B1 B2 H2 131.0 . . ?
B3 B2 H2 131.0 . . ?
C37 N2 C33 118.3(2) . . ?
C37 N2 B18 120.6(2) . . ?
C33 N2 B18 121.0(2) . . ?
C1 C2 C3 113.8(2) . . ?
C1 C2 H2A 108.8 . . ?
C3 C2 H2A 108.8 . . ?
C1 C2 H2B 108.8 . . ?
C3 C2 H2B 108.8 . . ?
H2A C2 H2B 107.7 . . ?
C29 O3 C32 117.1(2) . . ?
C1 B3 B6 108.7(2) . . ?
C1 B3 B5 108.8(2) . . ?
B6 B3 B5 61.78(16) . . ?
C1 B3 B2 55.21(15) . . ?
B6 B3 B2 102.21(19) . . ?
B5 B3 B2 59.20(16) . . ?
C1 B3 B4 55.23(15) . . ?
B6 B3 B4 59.06(16) . . ?
B5 B3 B4 102.3(2) . . ?
B2 B3 B4 89.87(18) . . ?
C1 B3 H3 121.7 . . ?
B6 B3 H3 120.7 . . ?
B5 B3 H3 120.5 . . ?
B2 B3 H3 131.0 . . ?
B4 B3 H3 131.0 . . ?
C4 C3 C2 114.6(2) . . ?
C4 C3 H3A 108.6 . . ?
C2 C3 H3A 108.6 . . ?
C4 C3 H3B 108.6 . . ?
C2 C3 H3B 108.6 . . ?
H3A C3 H3B 107.6 . . ?
C9 C4 C5 116.6(2) . . ?
C9 C4 C3 122.6(2) . . ?
C5 C4 C3 120.9(2) . . ?
C35 O4 C38 118.1(2) . . ?
C1 B4 B6 108.5(2) . . ?
C1 B4 B7 109.4(2) . . ?
B6 B4 B7 61.32(16) . . ?
C1 B4 B1 55.45(15) . . ?
B6 B4 B1 102.14(19) . . ?
B7 B4 B1 59.70(15) . . ?
C1 B4 B3 54.82(15) . . ?
B6 B4 B3 59.31(15) . . ?
B7 B4 B3 102.42(19) . . ?
B1 B4 B3 89.84(18) . . ?
C1 B4 H4 121.6 . . ?
B6 B4 H4 120.8 . . ?
B7 B4 H4 120.3 . . ?
B1 B4 H4 130.8 . . ?
B3 B4 H4 131.1 . . ?
C6 C5 C4 122.2(2) . . ?
C6 C5 H5 118.9 . . ?
C4 C5 H5 118.9 . . ?
B9 B5 B2 111.3(2) . . ?
B9 B5 B3 110.8(2) . . ?
B2 B5 B3 61.33(16) . . ?
B9 B5 B8 56.65(16) . . ?
B2 B5 B8 59.55(16) . . ?
B3 B5 B8 102.15(19) . . ?
B9 B5 B6 56.39(16) . . ?
B2 B5 B6 101.74(19) . . ?
B3 B5 B6 58.98(16) . . ?
B8 B5 B6 89.48(18) . . ?
B9 B5 H5A 119.4 . . ?
B2 B5 H5A 120.2 . . ?
B3 B5 H5A 120.4 . . ?
B8 B5 H5A 131.1 . . ?
B6 B5 H5A 131.6 . . ?
C5 C6 C7 120.6(2) . . ?
C5 C6 H6 119.7 . . ?
C7 C6 H6 119.7 . . ?
B9 B6 B4 111.5(2) . . ?
B9 B6 B3 111.2(2) . . ?
B4 B6 B3 61.63(16) . . ?
B9 B6 B7 56.79(15) . . ?
B4 B6 B7 59.76(15) . . ?
B3 B6 B7 102.96(19) . . ?
B9 B6 B5 56.57(16) . . ?
B4 B6 B5 102.30(19) . . ?
B3 B6 B5 59.23(16) . . ?
B7 B6 B5 90.28(18) . . ?
B9 B6 H6A 119.3 . . ?
B4 B6 H6A 120.0 . . ?
B3 B6 H6A 120.0 . . ?
B7 B6 H6A 130.6 . . ?
B5 B6 H6A 131.2 . . ?
O1 C7 C8 125.1(2) . . ?
O1 C7 C6 115.6(2) . . ?
C8 C7 C6 119.3(2) . . ?
B9 B7 B4 110.6(2) . . ?
B9 B7 B1 110.4(2) . . ?
B4 B7 B1 60.66(16) . . ?
B9 B7 B6 56.64(16) . . ?
B4 B7 B6 58.91(15) . . ?
B1 B7 B6 101.12(19) . . ?
B9 B7 B8 56.75(16) . . ?
B4 B7 B8 101.69(19) . . ?
B1 B7 B8 58.92(16) . . ?
B6 B7 B8 89.99(18) . . ?
B9 B7 H7 119.5 . . ?
B4 B7 H7 120.8 . . ?
B1 B7 H7 121.1 . . ?
B6 B7 H7 131.3 . . ?
B8 B7 H7 131.0 . . ?
C7 C8 C9 119.4(2) . . ?
C7 C8 H8 120.3 . . ?
C9 C8 H8 120.3 . . ?
B9 B8 B1 111.0(2) . . ?
B9 B8 B2 110.6(2) . . ?
B1 B8 B2 61.01(16) . . ?
B9 B8 B7 56.63(16) . . ?
B1 B8 B7 59.69(16) . . ?
B2 B8 B7 102.41(19) . . ?
B9 B8 B5 56.55(16) . . ?
B1 B8 B5 101.71(19) . . ?
B2 B8 B5 58.91(16) . . ?
B7 B8 B5 90.25(18) . . ?
B9 B8 H8A 119.6 . . ?
B1 B8 H8A 120.4 . . ?
B2 B8 H8A 120.6 . . ?
B7 B8 H8A 130.6 . . ?
B5 B8 H8A 131.3 . . ?
C4 C9 C8 122.0(2) . . ?
C4 C9 H9 119.0 . . ?
C8 C9 H9 119.0 . . ?
N1 B9 B6 128.5(2) . . ?
N1 B9 B7 132.3(2) . . ?
B6 B9 B7 66.57(17) . . ?
N1 B9 B5 125.2(2) . . ?
B6 B9 B5 67.04(18) . . ?
B7 B9 B5 102.5(2) . . ?
N1 B9 B8 129.5(2) . . ?
B6 B9 B8 101.9(2) . . ?
B7 B9 B8 66.62(17) . . ?
B5 B9 B8 66.80(18) . . ?
O1 C10 H10A 109.5 . . ?
O1 C10 H10B 109.5 . . ?
H10A C10 H10B 109.5 . . ?
O1 C10 H10C 109.5 . . ?
H10A C10 H10C 109.5 . . ?
H10B C10 H10C 109.5 . . ?
C23 B10 B14 108.8(2) . . ?
C23 B10 B15 108.4(2) . . ?
B14 B10 B15 61.39(16) . . ?
C23 B10 B11 54.93(15) . . ?
B14 B10 B11 59.61(15) . . ?
B15 B10 B11 102.1(2) . . ?
C23 B10 B13 55.01(15) . . ?
B14 B10 B13 102.3(2) . . ?
B15 B10 B13 59.15(16) . . ?
B11 B10 B13 89.74(18) . . ?
C23 B10 H10 121.9 . . ?
B14 B10 H10 120.5 . . ?
B15 B10 H10 120.9 . . ?
B11 B10 H10 131.0 . . ?
B13 B10 H10 131.0 . . ?
N1 C11 C12 122.8(2) . . ?
N1 C11 H11 118.6 . . ?
C12 C11 H11 118.6 . . ?
C23 B11 B17 109.2(2) . . ?
C23 B11 B14 108.7(2) . . ?
B17 B11 B14 61.99(16) . . ?
C23 B11 B12 55.12(16) . . ?
B17 B11 B12 59.69(16) . . ?
B14 B11 B12 102.68(19) . . ?
C23 B11 B10 55.34(15) . . ?
B17 B11 B10 102.92(19) . . ?
B14 B11 B10 59.12(15) . . ?
B12 B11 B10 90.35(18) . . ?
C23 B11 H11A 121.7 . . ?
B17 B11 H11A 120.1 . . ?
B14 B11 H11A 120.5 . . ?
B12 B11 H11A 130.7 . . ?
B10 B11 H11A 130.7 . . ?
C11 C12 C13 118.7(2) . . ?
C11 C12 H12 120.6 . . ?
C13 C12 H12 120.6 . . ?
C23 B12 B17 108.5(2) . . ?
C23 B12 B16 108.6(2) . . ?
B17 B12 B16 61.87(16) . . ?
C23 B12 B11 55.08(15) . . ?
B17 B12 B11 58.96(16) . . ?
B16 B12 B11 102.15(19) . . ?
C23 B12 B13 55.13(16) . . ?
B17 B12 B13 102.42(19) . . ?
B16 B12 B13 59.27(16) . . ?
B11 B12 B13 89.86(18) . . ?
C23 B12 H12A 121.8 . . ?
B17 B12 H12A 120.6 . . ?
B16 B12 H12A 120.5 . . ?
B11 B12 H12A 131.1 . . ?
B13 B12 H12A 130.9 . . ?
O2 C13 C14 115.7(2) . . ?
O2 C13 C12 126.0(2) . . ?
C14 C13 C12 118.3(2) . . ?
C23 B13 B15 109.0(2) . . ?
C23 B13 B16 108.7(2) . . ?
B15 B13 B16 61.26(16) . . ?
C23 B13 B12 54.94(16) . . ?
B15 B13 B12 102.44(19) . . ?
B16 B13 B12 59.58(16) . . ?
C23 B13 B10 55.18(16) . . ?
B15 B13 B10 59.69(16) . . ?
B16 B13 B10 102.43(19) . . ?
B12 B13 B10 90.04(18) . . ?
C23 B13 H13 121.7 . . ?
B15 B13 H13 120.5 . . ?
B16 B13 H13 120.6 . . ?
B12 B13 H13 130.9 . . ?
B10 B13 H13 130.7 . . ?
C15 C14 C13 119.6(2) . . ?
C15 C14 H14 120.2 . . ?
C13 C14 H14 120.2 . . ?
B18 B14 B10 111.5(2) . . ?
B18 B14 B11 110.5(2) . . ?
B10 B14 B11 61.28(16) . . ?
B18 B14 B15 56.78(16) . . ?
B10 B14 B15 59.75(16) . . ?
B11 B14 B15 102.09(19) . . ?
B18 B14 B17 56.71(16) . . ?
B10 B14 B17 102.02(19) . . ?
B11 B14 B17 58.58(16) . . ?
B15 B14 B17 90.12(18) . . ?
B18 B14 H14A 119.3 . . ?
B10 B14 H14A 120.0 . . ?
B11 B14 H14A 120.8 . . ?
B15 B14 H14A 130.8 . . ?
B17 B14 H14A 131.3 . . ?
N1 C15 C14 122.2(2) . . ?
N1 C15 H15 118.9 . . ?
C14 C15 H15 118.9 . . ?
B18 B15 B13 111.0(2) . . ?
B18 B15 B10 110.5(2) . . ?
B13 B15 B10 61.16(16) . . ?
B18 B15 B16 56.82(16) . . ?
B13 B15 B16 59.41(16) . . ?
B10 B15 B16 102.16(19) . . ?
B18 B15 B14 56.58(16) . . ?
B13 B15 B14 101.9(2) . . ?
B10 B15 B14 58.85(16) . . ?
B16 B15 B14 90.34(18) . . ?
B18 B15 H15A 119.5 . . ?
B13 B15 H15A 120.4 . . ?
B10 B15 H15A 120.7 . . ?
B16 B15 H15A 130.7 . . ?
B14 B15 H15A 131.2 . . ?
O2 C16 C17 107.2(2) . . ?
O2 C16 H16A 110.3 . . ?
C17 C16 H16A 110.3 . . ?
O2 C16 H16B 110.3 . . ?
C17 C16 H16B 110.3 . . ?
H16A C16 H16B 108.5 . . ?
B18 B16 B13 111.0(2) . . ?
B18 B16 B12 110.6(2) . . ?
B13 B16 B12 61.14(16) . . ?
B18 B16 B15 56.81(16) . . ?
B13 B16 B15 59.33(16) . . ?
B12 B16 B15 102.2(2) . . ?
B18 B16 B17 56.53(16) . . ?
B13 B16 B17 101.6(2) . . ?
B12 B16 B17 58.88(16) . . ?
B15 B16 B17 90.07(18) . . ?
B18 B16 H16 119.5 . . ?
B13 B16 H16 120.5 . . ?
B12 B16 H16 120.6 . . ?
B15 B16 H16 130.8 . . ?
B17 B16 H16 131.4 . . ?
C18 C17 C16 114.3(2) . . ?
C18 C17 H17A 108.7 . . ?
C16 C17 H17A 108.7 . . ?
C18 C17 H17B 108.7 . . ?
C16 C17 H17B 108.7 . . ?
H17A C17 H17B 107.6 . . ?
B18 B17 B11 110.9(2) . . ?
B18 B17 B12 110.8(2) . . ?
B11 B17 B12 61.35(16) . . ?
B18 B17 B14 56.36(16) . . ?
B11 B17 B14 59.42(16) . . ?
B12 B17 B14 102.0(2) . . ?
B18 B17 B16 56.38(15) . . ?
B11 B17 B16 101.99(19) . . ?
B12 B17 B16 59.25(16) . . ?
B14 B17 B16 89.47(18) . . ?
B18 B17 H17 119.6 . . ?
B11 B17 H17 120.3 . . ?
B12 B17 H17 120.3 . . ?
B14 B17 H17 131.3 . . ?
B16 B17 H17 131.4 . . ?
C17 C18 C19 112.1(2) . . ?
C17 C18 H18A 109.2 . . ?
C19 C18 H18A 109.2 . . ?
C17 C18 H18B 109.2 . . ?
C19 C18 H18B 109.2 . . ?
H18A C18 H18B 107.9 . . ?
N2 B18 B14 127.8(2) . . ?
N2 B18 B15 130.6(2) . . ?
B14 B18 B15 66.64(18) . . ?
N2 B18 B16 130.0(2) . . ?
B14 B18 B16 102.2(2) . . ?
B15 B18 B16 66.37(18) . . ?
N2 B18 B17 127.2(2) . . ?
B14 B18 B17 66.93(18) . . ?
B15 B18 B17 102.1(2) . . ?
B16 B18 B17 67.09(18) . . ?
C20 C19 C18 112.7(2) . . ?
C20 C19 H19A 109.0 . . ?
C18 C19 H19A 109.0 . . ?
C20 C19 H19B 109.0 . . ?
C18 C19 H19B 109.0 . . ?
H19A C19 H19B 107.8 . . ?
C19 C20 C21 114.7(2) . . ?
C19 C20 H20A 108.6 . . ?
C21 C20 H20A 108.6 . . ?
C19 C20 H20B 108.6 . . ?
C21 C20 H20B 108.6 . . ?
H20A C20 H20B 107.6 . . ?
C22 C21 C20 114.4(2) . . ?
C22 C21 H21A 108.7 . . ?
C20 C21 H21A 108.7 . . ?
C22 C21 H21B 108.7 . . ?
C20 C21 H21B 108.7 . . ?
H21A C21 H21B 107.6 . . ?
C21 C22 H22A 109.5 . . ?
C21 C22 H22B 109.5 . . ?
H22A C22 H22B 109.5 . . ?
C21 C22 H22C 109.5 . . ?
H22A C22 H22C 109.5 . . ?
H22B C22 H22C 109.5 . . ?
C24 C23 B11 125.7(2) . . ?
C24 C23 B12 126.9(2) . . ?
B11 C23 B12 69.80(18) . . ?
C24 C23 B13 126.5(2) . . ?
B11 C23 B13 107.9(2) . . ?
B12 C23 B13 69.93(19) . . ?
C24 C23 B10 124.9(2) . . ?
B11 C23 B10 69.73(17) . . ?
B12 C23 B10 108.2(2) . . ?
B13 C23 B10 69.81(18) . . ?
C23 C24 C25 113.8(2) . . ?
C23 C24 H24A 108.8 . . ?
C25 C24 H24A 108.8 . . ?
C23 C24 H24B 108.8 . . ?
C25 C24 H24B 108.8 . . ?
H24A C24 H24B 107.7 . . ?
C26 C25 C24 113.5(2) . . ?
C26 C25 H25A 108.9 . . ?
C24 C25 H25A 108.9 . . ?
C26 C25 H25B 108.9 . . ?
C24 C25 H25B 108.9 . . ?
H25A C25 H25B 107.7 . . ?
C27 C26 C31 117.4(2) . . ?
C27 C26 C25 122.1(2) . . ?
C31 C26 C25 120.5(2) . . ?
C26 C27 C28 121.8(2) . . ?
C26 C27 H27 119.1 . . ?
C28 C27 H27 119.1 . . ?
C29 C28 C27 119.2(2) . . ?
C29 C28 H28 120.4 . . ?
C27 C28 H28 120.4 . . ?
O3 C29 C30 115.8(2) . . ?
O3 C29 C28 125.0(2) . . ?
C30 C29 C28 119.2(2) . . ?
C31 C30 C29 120.8(2) . . ?
C31 C30 H30 119.6 . . ?
C29 C30 H30 119.6 . . ?
C30 C31 C26 121.6(2) . . ?
C30 C31 H31 119.2 . . ?
C26 C31 H31 119.2 . . ?
O3 C32 H32A 109.5 . . ?
O3 C32 H32B 109.5 . . ?
H32A C32 H32B 109.5 . . ?
O3 C32 H32C 109.5 . . ?
H32A C32 H32C 109.5 . . ?
H32B C32 H32C 109.5 . . ?
N2 C33 C34 122.2(2) . . ?
N2 C33 H33 118.9 . . ?
C34 C33 H33 118.9 . . ?
C33 C34 C35 119.5(2) . . ?
C33 C34 H34 120.3 . . ?
C35 C34 H34 120.3 . . ?
O4 C35 C36 124.9(2) . . ?
O4 C35 C34 116.5(2) . . ?
C36 C35 C34 118.6(2) . . ?
C37 C36 C35 118.5(2) . . ?
C37 C36 H36 120.7 . . ?
C35 C36 H36 120.7 . . ?
N2 C37 C36 122.9(2) . . ?
N2 C37 H37 118.5 . . ?
C36 C37 H37 118.5 . . ?
O4 C38 C39 107.6(2) . . ?
O4 C38 H38A 110.2 . . ?
C39 C38 H38A 110.2 . . ?
O4 C38 H38B 110.2 . . ?
C39 C38 H38B 110.2 . . ?
H38A C38 H38B 108.5 . . ?
C38 C39 C40 113.8(2) . . ?
C38 C39 H39A 108.8 . . ?
C40 C39 H39A 108.8 . . ?
C38 C39 H39B 108.8 . . ?
C40 C39 H39B 108.8 . . ?
H39A C39 H39B 107.7 . . ?
C39 C40 C41 112.9(2) . . ?
C39 C40 H40A 109.0 . . ?
C41 C40 H40A 109.0 . . ?
C39 C40 H40B 109.0 . . ?
C41 C40 H40B 109.0 . . ?
H40A C40 H40B 107.8 . . ?
C42 C41 C40 114.7(2) . . ?
C42 C41 H41A 108.6 . . ?
C40 C41 H41A 108.6 . . ?
C42 C41 H41B 108.6 . . ?
C40 C41 H41B 108.6 . . ?
H41A C41 H41B 107.6 . . ?
C41 C42 C43 113.2(2) . . ?
C41 C42 H42A 108.9 . . ?
C43 C42 H42A 108.9 . . ?
C41 C42 H42B 108.9 . . ?
C43 C42 H42B 108.9 . . ?
H42A C42 H42B 107.8 . . ?
C44 C43 C42 112.8(2) . . ?
C44 C43 H43A 109.0 . . ?
C42 C43 H43A 109.0 . . ?
C44 C43 H43B 109.0 . . ?
C42 C43 H43B 109.0 . . ?
H43A C43 H43B 107.8 . . ?
C43 C44 H44A 109.5 . . ?
C43 C44 H44B 109.5 . . ?
H44A C44 H44B 109.5 . . ?
C43 C44 H44C 109.5 . . ?
H44A C44 H44C 109.5 . . ?
H44B C44 H44C 109.5 . . ?

loop_
_geom_bond_atom_site_label_1
_geom_bond_atom_site_label_2
_geom_bond_distance
_geom_bond_site_symmetry_2
_geom_bond_publ_flag
O1 C7 1.372(3) . ?
O1 C10 1.422(3) . ?
B1 C1 1.616(4) . ?
B1 B8 1.803(4) . ?
B1 B7 1.817(4) . ?
B1 B4 1.835(4) . ?
B1 B2 1.837(4) . ?
B1 H1 1.1000 . ?
N1 C11 1.344(3) . ?
N1 C15 1.356(3) . ?
N1 B9 1.521(4) . ?
C1 C2 1.509(3) . ?
C1 B3 1.607(4) . ?
C1 B2 1.612(4) . ?
C1 B4 1.615(4) . ?
O2 C13 1.339(3) . ?
O2 C16 1.447(3) . ?
B2 B5 1.805(4) . ?
B2 B8 1.817(4) . ?
B2 B3 1.843(4) . ?
B2 H2 1.1000 . ?
N2 C37 1.348(3) . ?
N2 C33 1.354(3) . ?
N2 B18 1.519(3) . ?
C2 C3 1.525(3) . ?
C2 H2A 0.9700 . ?
C2 H2B 0.9700 . ?
O3 C29 1.368(3) . ?
O3 C32 1.425(3) . ?
B3 B6 1.805(4) . ?
B3 B5 1.810(4) . ?
B3 B4 1.847(4) . ?
B3 H3 1.1000 . ?
C3 C4 1.512(3) . ?
C3 H3A 0.9700 . ?
C3 H3B 0.9700 . ?
C4 C9 1.391(4) . ?
C4 C5 1.393(3) . ?
O4 C35 1.336(3) . ?
O4 C38 1.453(3) . ?
B4 B6 1.800(4) . ?
B4 B7 1.816(4) . ?
B4 H4 1.1000 . ?
C5 C6 1.367(4) . ?
C5 H5 0.9300 . ?
B5 B9 1.682(4) . ?
B5 B8 1.853(4) . ?
B5 B6 1.856(4) . ?
B5 H5A 1.1000 . ?
C6 C7 1.384(4) . ?
C6 H6 0.9300 . ?
B6 B9 1.678(4) . ?
B6 B7 1.844(4) . ?
B6 H6A 1.1000 . ?
C7 C8 1.381(4) . ?
B7 B9 1.681(4) . ?
B7 B8 1.848(4) . ?
B7 H7 1.1000 . ?
C8 C9 1.401(4) . ?
C8 H8 0.9300 . ?
B8 B9 1.684(4) . ?
B8 H8A 1.1000 . ?
C9 H9 0.9300 . ?
C10 H10A 0.9600 . ?
C10 H10B 0.9600 . ?
C10 H10C 0.9600 . ?
B10 C23 1.613(4) . ?
B10 B14 1.800(4) . ?
B10 B15 1.817(4) . ?
B10 B11 1.840(4) . ?
B10 B13 1.844(4) . ?
B10 H10 1.1000 . ?
C11 C12 1.374(4) . ?
C11 H11 0.9300 . ?
B11 C23 1.605(4) . ?
B11 B17 1.793(4) . ?
B11 B14 1.809(4) . ?
B11 B12 1.837(4) . ?
B11 H11A 1.1000 . ?
C12 C13 1.397(4) . ?
C12 H12 0.9300 . ?
B12 C23 1.606(4) . ?
B12 B17 1.807(4) . ?
B12 B16 1.814(4) . ?
B12 B13 1.843(4) . ?
B12 H12A 1.1000 . ?
C13 C14 1.393(4) . ?
B13 C23 1.610(4) . ?
B13 B15 1.807(4) . ?
B13 B16 1.808(4) . ?
B13 H13 1.1000 . ?
C14 C15 1.364(3) . ?
C14 H14 0.9300 . ?
B14 B18 1.679(4) . ?
B14 B15 1.847(4) . ?
B14 B17 1.855(4) . ?
B14 H14A 1.1000 . ?
C15 H15 0.9300 . ?
B15 B18 1.683(4) . ?
B15 B16 1.842(4) . ?
B15 H15A 1.1000 . ?
C16 C17 1.522(4) . ?
C16 H16A 0.9700 . ?
C16 H16B 0.9700 . ?
B16 B18 1.683(4) . ?
B16 B17 1.862(4) . ?
B16 H16 1.1000 . ?
C17 C18 1.522(4) . ?
C17 H17A 0.9700 . ?
C17 H17B 0.9700 . ?
B17 B18 1.686(4) . ?
B17 H17 1.1000 . ?
C18 C19 1.531(4) . ?
C18 H18A 0.9700 . ?
C18 H18B 0.9700 . ?
C19 C20 1.519(4) . ?
C19 H19A 0.9700 . ?
C19 H19B 0.9700 . ?
C20 C21 1.519(4) . ?
C20 H20A 0.9700 . ?
C20 H20B 0.9700 . ?
C21 C22 1.509(4) . ?
C21 H21A 0.9700 . ?
C21 H21B 0.9700 . ?
C22 H22A 0.9600 . ?
C22 H22B 0.9600 . ?
C22 H22C 0.9600 . ?
C23 C24 1.511(4) . ?
C24 C25 1.527(4) . ?
C24 H24A 0.9700 . ?
C24 H24B 0.9700 . ?
C25 C26 1.509(4) . ?
C25 H25A 0.9700 . ?
C25 H25B 0.9700 . ?
C26 C27 1.387(4) . ?
C26 C31 1.394(4) . ?
C27 C28 1.398(4) . ?
C27 H27 0.9300 . ?
C28 C29 1.396(4) . ?
C28 H28 0.9300 . ?
C29 C30 1.383(4) . ?
C30 C31 1.371(4) . ?
C30 H30 0.9300 . ?
C31 H31 0.9300 . ?
C32 H32A 0.9600 . ?
C32 H32B 0.9600 . ?
C32 H32C 0.9600 . ?
C33 C34 1.360(3) . ?
C33 H33 0.9300 . ?
C34 C35 1.399(3) . ?
C34 H34 0.9300 . ?
C35 C36 1.393(4) . ?
C36 C37 1.372(4) . ?
C36 H36 0.9300 . ?
C37 H37 0.9300 . ?
C38 C39 1.515(4) . ?
C38 H38A 0.9700 . ?
C38 H38B 0.9700 . ?
C39 C40 1.518(4) . ?
C39 H39A 0.9700 . ?
C39 H39B 0.9700 . ?
C40 C41 1.526(4) . ?
C40 H40A 0.9700 . ?
C40 H40B 0.9700 . ?
C41 C42 1.522(4) . ?
C41 H41A 0.9700 . ?
C41 H41B 0.9700 . ?
C42 C43 1.523(4) . ?
C42 H42A 0.9700 . ?
C42 H42B 0.9700 . ?
C43 C44 1.521(4) . ?
C43 H43A 0.9700 . ?
C43 H43B 0.9700 . ?
C44 H44A 0.9600 . ?
C44 H44B 0.9600 . ?
C44 H44C 0.9600 . ?

loop_
_geom_torsion_atom_site_label_1
_geom_torsion_atom_site_label_2
_geom_torsion_atom_site_label_3
_geom_torsion_atom_site_label_4
_geom_torsion
_geom_torsion_site_symmetry_1
_geom_torsion_site_symmetry_2
_geom_torsion_site_symmetry_3
_geom_torsion_site_symmetry_4
_geom_torsion_publ_flag
B8 B1 C1 C2 147.2(2) . . . . ?
B7 B1 C1 C2 -147.4(2) . . . . ?
B4 B1 C1 C2 -120.4(3) . . . . ?
B2 B1 C1 C2 120.1(3) . . . . ?
B8 B1 C1 B3 -32.7(3) . . . . ?
B7 B1 C1 B3 32.8(3) . . . . ?
B4 B1 C1 B3 59.71(19) . . . . ?
B2 B1 C1 B3 -59.7(2) . . . . ?
B8 B1 C1 B2 27.0(2) . . . . ?
B7 B1 C1 B2 92.5(2) . . . . ?
B4 B1 C1 B2 119.4(2) . . . . ?
B8 B1 C1 B4 -92.4(2) . . . . ?
B7 B1 C1 B4 -26.9(2) . . . . ?
B2 B1 C1 B4 -119.4(2) . . . . ?
C2 C1 B2 B5 147.5(2) . . . . ?
B3 C1 B2 B5 26.6(2) . . . . ?
B4 C1 B2 B5 -33.4(3) . . . . ?
B1 C1 B2 B5 -92.1(2) . . . . ?
C2 C1 B2 B8 -147.1(2) . . . . ?
B3 C1 B2 B8 92.0(2) . . . . ?
B4 C1 B2 B8 32.0(3) . . . . ?
B1 C1 B2 B8 -26.7(2) . . . . ?
C2 C1 B2 B1 -120.3(3) . . . . ?
B3 C1 B2 B1 118.7(2) . . . . ?
B4 C1 B2 B1 58.74(19) . . . . ?
C2 C1 B2 B3 121.0(3) . . . . ?
B4 C1 B2 B3 -59.96(19) . . . . ?
B1 C1 B2 B3 -118.7(2) . . . . ?
B8 B1 B2 C1 -150.3(2) . . . . ?
B7 B1 B2 C1 -104.7(2) . . . . ?
B4 B1 B2 C1 -45.78(16) . . . . ?
C1 B1 B2 B5 104.5(2) . . . . ?
B8 B1 B2 B5 -45.75(18) . . . . ?
B7 B1 B2 B5 -0.2(2) . . . . ?
B4 B1 B2 B5 58.7(2) . . . . ?
C1 B1 B2 B8 150.3(2) . . . . ?
B7 B1 B2 B8 45.60(18) . . . . ?
B4 B1 B2 B8 104.49(19) . . . . ?
C1 B1 B2 B3 45.87(16) . . . . ?
B8 B1 B2 B3 -104.39(19) . . . . ?
B7 B1 B2 B3 -58.8(2) . . . . ?
B4 B1 B2 B3 0.10(18) . . . . ?
B3 C1 C2 C3 -45.6(4) . . . . ?
B2 C1 C2 C3 -135.9(3) . . . . ?
B4 C1 C2 C3 45.2(3) . . . . ?
B1 C1 C2 C3 134.6(3) . . . . ?
C2 C1 B3 B6 147.4(2) . . . . ?
B2 C1 B3 B6 -92.1(2) . . . . ?
B4 C1 B3 B6 26.5(2) . . . . ?
B1 C1 B3 B6 -32.7(3) . . . . ?
C2 C1 B3 B5 -146.9(2) . . . . ?
B2 C1 B3 B5 -26.5(2) . . . . ?
B4 C1 B3 B5 92.1(2) . . . . ?
B1 C1 B3 B5 32.9(3) . . . . ?
C2 C1 B3 B2 -120.4(3) . . . . ?
B4 C1 B3 B2 118.6(2) . . . . ?
B1 C1 B3 B2 59.4(2) . . . . ?
C2 C1 B3 B4 120.9(3) . . . . ?
B2 C1 B3 B4 -118.6(2) . . . . ?
B1 C1 B3 B4 -59.2(2) . . . . ?
B5 B2 B3 C1 -150.6(2) . . . . ?
B8 B2 B3 C1 -104.5(2) . . . . ?
B1 B2 B3 C1 -46.23(17) . . . . ?
C1 B2 B3 B6 104.4(2) . . . . ?
B5 B2 B3 B6 -46.20(18) . . . . ?
B8 B2 B3 B6 -0.1(2) . . . . ?
B1 B2 B3 B6 58.1(2) . . . . ?
C1 B2 B3 B5 150.6(2) . . . . ?
B8 B2 B3 B5 46.05(18) . . . . ?
B1 B2 B3 B5 104.33(19) . . . . ?
C1 B2 B3 B4 46.14(17) . . . . ?
B5 B2 B3 B4 -104.42(19) . . . . ?
B8 B2 B3 B4 -58.4(2) . . . . ?
B1 B2 B3 B4 -0.09(18) . . . . ?
C1 C2 C3 C4 -171.0(2) . . . . ?
C2 C3 C4 C9 -122.6(3) . . . . ?
C2 C3 C4 C5 58.2(3) . . . . ?
C2 C1 B4 B6 -147.6(2) . . . . ?
B3 C1 B4 B6 -26.54(19) . . . . ?
B2 C1 B4 B6 33.4(3) . . . . ?
B1 C1 B4 B6 92.2(2) . . . . ?
C2 C1 B4 B7 147.2(2) . . . . ?
B3 C1 B4 B7 -91.8(2) . . . . ?
B2 C1 B4 B7 -31.9(3) . . . . ?
B1 C1 B4 B7 26.97(19) . . . . ?
C2 C1 B4 B1 120.2(3) . . . . ?
B3 C1 B4 B1 -118.8(2) . . . . ?
B2 C1 B4 B1 -58.85(19) . . . . ?
C2 C1 B4 B3 -121.0(3) . . . . ?
B2 C1 B4 B3 59.9(2) . . . . ?
B1 C1 B4 B3 118.8(2) . . . . ?
B8 B1 B4 C1 104.8(2) . . . . ?
B7 B1 B4 C1 150.3(2) . . . . ?
B2 B1 B4 C1 45.68(17) . . . . ?
C1 B1 B4 B6 -104.3(2) . . . . ?
B8 B1 B4 B6 0.6(2) . . . . ?
B7 B1 B4 B6 46.04(18) . . . . ?
B2 B1 B4 B6 -58.6(2) . . . . ?
C1 B1 B4 B7 -150.3(2) . . . . ?
B8 B1 B4 B7 -45.48(18) . . . . ?
B2 B1 B4 B7 -104.62(19) . . . . ?
C1 B1 B4 B3 -45.77(16) . . . . ?
B8 B1 B4 B3 59.0(2) . . . . ?
B7 B1 B4 B3 104.53(19) . . . . ?
B2 B1 B4 B3 -0.09(18) . . . . ?
B6 B3 B4 C1 -150.5(2) . . . . ?
B5 B3 B4 C1 -104.5(2) . . . . ?
B2 B3 B4 C1 -46.13(17) . . . . ?
C1 B3 B4 B6 150.5(2) . . . . ?
B5 B3 B4 B6 45.99(18) . . . . ?
B2 B3 B4 B6 104.35(19) . . . . ?
C1 B3 B4 B7 105.1(2) . . . . ?
B6 B3 B4 B7 -45.40(17) . . . . ?
B5 B3 B4 B7 0.6(2) . . . . ?
B2 B3 B4 B7 59.0(2) . . . . ?
C1 B3 B4 B1 46.22(16) . . . . ?
B6 B3 B4 B1 -104.26(19) . . . . ?
B5 B3 B4 B1 -58.3(2) . . . . ?
B2 B3 B4 B1 0.09(18) . . . . ?
C9 C4 C5 C6 -0.1(4) . . . . ?
C3 C4 C5 C6 179.1(2) . . . . ?
C1 B2 B5 B9 77.6(3) . . . . ?
B8 B2 B5 B9 -24.1(2) . . . . ?
B1 B2 B5 B9 20.3(3) . . . . ?
B3 B2 B5 B9 102.8(2) . . . . ?
C1 B2 B5 B3 -25.14(19) . . . . ?
B8 B2 B5 B3 -126.8(2) . . . . ?
B1 B2 B5 B3 -82.48(19) . . . . ?
C1 B2 B5 B8 101.7(2) . . . . ?
B1 B2 B5 B8 44.37(18) . . . . ?
B3 B2 B5 B8 126.8(2) . . . . ?
C1 B2 B5 B6 19.3(3) . . . . ?
B8 B2 B5 B6 -82.36(19) . . . . ?
B1 B2 B5 B6 -38.0(2) . . . . ?
B3 B2 B5 B6 44.48(17) . . . . ?
C1 B3 B5 B9 -78.3(3) . . . . ?
B6 B3 B5 B9 23.26(19) . . . . ?
B2 B3 B5 B9 -103.6(2) . . . . ?
B4 B3 B5 B9 -21.2(3) . . . . ?
C1 B3 B5 B2 25.2(2) . . . . ?
B6 B3 B5 B2 126.8(2) . . . . ?
B4 B3 B5 B2 82.39(19) . . . . ?
C1 B3 B5 B8 -19.6(3) . . . . ?
B6 B3 B5 B8 81.94(19) . . . . ?
B2 B3 B5 B8 -44.88(18) . . . . ?
B4 B3 B5 B8 37.5(2) . . . . ?
C1 B3 B5 B6 -101.6(2) . . . . ?
B2 B3 B5 B6 -126.8(2) . . . . ?
B4 B3 B5 B6 -44.43(17) . . . . ?
C4 C5 C6 C7 0.4(4) . . . . ?
C1 B4 B6 B9 -78.1(3) . . . . ?
B7 B4 B6 B9 24.4(2) . . . . ?
B1 B4 B6 B9 -20.7(3) . . . . ?
B3 B4 B6 B9 -103.2(2) . . . . ?
C1 B4 B6 B3 25.13(19) . . . . ?
B7 B4 B6 B3 127.6(2) . . . . ?
B1 B4 B6 B3 82.47(19) . . . . ?
C1 B4 B6 B7 -102.4(2) . . . . ?
B1 B4 B6 B7 -45.10(18) . . . . ?
B3 B4 B6 B7 -127.6(2) . . . . ?
C1 B4 B6 B5 -19.4(2) . . . . ?
B7 B4 B6 B5 83.03(19) . . . . ?
B1 B4 B6 B5 37.9(2) . . . . ?
B3 B4 B6 B5 -44.54(18) . . . . ?
C1 B3 B6 B9 78.5(3) . . . . ?
B5 B3 B6 B9 -23.37(19) . . . . ?
B2 B3 B6 B9 21.3(2) . . . . ?
B4 B3 B6 B9 103.7(2) . . . . ?
C1 B3 B6 B4 -25.29(19) . . . . ?
B5 B3 B6 B4 -127.1(2) . . . . ?
B2 B3 B6 B4 -82.39(19) . . . . ?
C1 B3 B6 B7 19.4(3) . . . . ?
B5 B3 B6 B7 -82.46(19) . . . . ?
B2 B3 B6 B7 -37.8(2) . . . . ?
B4 B3 B6 B7 44.64(18) . . . . ?
C1 B3 B6 B5 101.8(2) . . . . ?
B2 B3 B6 B5 44.71(18) . . . . ?
B4 B3 B6 B5 127.1(2) . . . . ?
B2 B5 B6 B9 107.8(2) . . . . ?
B3 B5 B6 B9 153.7(2) . . . . ?
B8 B5 B6 B9 49.15(17) . . . . ?
B9 B5 B6 B4 -107.8(2) . . . . ?
B2 B5 B6 B4 0.1(2) . . . . ?
B3 B5 B6 B4 45.91(18) . . . . ?
B8 B5 B6 B4 -58.6(2) . . . . ?
B9 B5 B6 B3 -153.7(2) . . . . ?
B2 B5 B6 B3 -45.84(18) . . . . ?
B8 B5 B6 B3 -104.54(19) . . . . ?
B9 B5 B6 B7 -48.73(17) . . . . ?
B2 B5 B6 B7 59.1(2) . . . . ?
B3 B5 B6 B7 104.95(19) . . . . ?
B8 B5 B6 B7 0.41(18) . . . . ?
C10 O1 C7 C8 3.2(4) . . . . ?
C10 O1 C7 C6 -177.6(2) . . . . ?
C5 C6 C7 O1 -179.5(2) . . . . ?
C5 C6 C7 C8 -0.2(4) . . . . ?
C1 B4 B7 B9 76.9(2) . . . . ?
B6 B4 B7 B9 -24.17(19) . . . . ?
B1 B4 B7 B9 102.5(2) . . . . ?
B3 B4 B7 B9 20.1(2) . . . . ?
C1 B4 B7 B1 -25.63(19) . . . . ?
B6 B4 B7 B1 -126.7(2) . . . . ?
B3 B4 B7 B1 -82.41(19) . . . . ?
C1 B4 B7 B6 101.0(2) . . . . ?
B1 B4 B7 B6 126.7(2) . . . . ?
B3 B4 B7 B6 44.27(17) . . . . ?
C1 B4 B7 B8 18.2(2) . . . . ?
B6 B4 B7 B8 -82.82(19) . . . . ?
B1 B4 B7 B8 43.86(17) . . . . ?
B3 B4 B7 B8 -38.6(2) . . . . ?
C1 B1 B7 B9 -77.2(3) . . . . ?
B8 B1 B7 B9 24.83(19) . . . . ?
B4 B1 B7 B9 -102.8(2) . . . . ?
B2 B1 B7 B9 -19.9(3) . . . . ?
C1 B1 B7 B4 25.58(19) . . . . ?
B8 B1 B7 B4 127.6(2) . . . . ?
B2 B1 B7 B4 82.87(19) . . . . ?
C1 B1 B7 B6 -18.9(3) . . . . ?
B8 B1 B7 B6 83.18(19) . . . . ?
B4 B1 B7 B6 -44.43(17) . . . . ?
B2 B1 B7 B6 38.4(2) . . . . ?
C1 B1 B7 B8 -102.0(2) . . . . ?
B4 B1 B7 B8 -127.6(2) . . . . ?
B2 B1 B7 B8 -44.74(18) . . . . ?
B4 B6 B7 B9 152.7(2) . . . . ?
B3 B6 B7 B9 107.0(2) . . . . ?
B5 B6 B7 B9 48.57(18) . . . . ?
B9 B6 B7 B4 -152.7(2) . . . . ?
B3 B6 B7 B4 -45.70(18) . . . . ?
B5 B6 B7 B4 -104.11(19) . . . . ?
B9 B6 B7 B1 -107.2(2) . . . . ?
B4 B6 B7 B1 45.44(18) . . . . ?
B3 B6 B7 B1 -0.3(2) . . . . ?
B5 B6 B7 B1 -58.7(2) . . . . ?
B9 B6 B7 B8 -48.99(17) . . . . ?
B4 B6 B7 B8 103.70(19) . . . . ?
B3 B6 B7 B8 58.0(2) . . . . ?
B5 B6 B7 B8 -0.42(18) . . . . ?
O1 C7 C8 C9 179.1(2) . . . . ?
C6 C7 C8 C9 -0.1(4) . . . . ?
C1 B1 B8 B9 77.0(3) . . . . ?
B7 B1 B8 B9 -24.9(2) . . . . ?
B4 B1 B8 B9 19.6(3) . . . . ?
B2 B1 B8 B9 102.6(2) . . . . ?
C1 B1 B8 B2 -25.57(19) . . . . ?
B7 B1 B8 B2 -127.5(2) . . . . ?
B4 B1 B8 B2 -82.99(19) . . . . ?
C1 B1 B8 B7 101.9(2) . . . . ?
B4 B1 B8 B7 44.49(18) . . . . ?
B2 B1 B8 B7 127.5(2) . . . . ?
C1 B1 B8 B5 18.6(3) . . . . ?
B7 B1 B8 B5 -83.34(19) . . . . ?
B4 B1 B8 B5 -38.9(2) . . . . ?
B2 B1 B8 B5 44.14(18) . . . . ?
C1 B2 B8 B9 -77.7(3) . . . . ?
B5 B2 B8 B9 23.9(2) . . . . ?
B1 B2 B8 B9 -103.3(2) . . . . ?
B3 B2 B8 B9 -20.9(3) . . . . ?
C1 B2 B8 B1 25.56(19) . . . . ?
B5 B2 B8 B1 127.2(2) . . . . ?
B3 B2 B8 B1 82.37(19) . . . . ?
C1 B2 B8 B7 -19.0(2) . . . . ?
B5 B2 B8 B7 82.68(19) . . . . ?
B1 B2 B8 B7 -44.55(17) . . . . ?
B3 B2 B8 B7 37.8(2) . . . . ?
C1 B2 B8 B5 -101.7(2) . . . . ?
B1 B2 B8 B5 -127.2(2) . . . . ?
B3 B2 B8 B5 -44.85(17) . . . . ?
B4 B7 B8 B9 107.1(2) . . . . ?
B1 B7 B8 B9 151.9(2) . . . . ?
B6 B7 B8 B9 48.90(17) . . . . ?
B9 B7 B8 B1 -151.9(2) . . . . ?
B4 B7 B8 B1 -44.85(17) . . . . ?
B6 B7 B8 B1 -103.03(19) . . . . ?
B9 B7 B8 B2 -106.6(2) . . . . ?
B4 B7 B8 B2 0.4(2) . . . . ?
B1 B7 B8 B2 45.30(18) . . . . ?
B6 B7 B8 B2 -57.7(2) . . . . ?
B9 B7 B8 B5 -48.48(17) . . . . ?
B4 B7 B8 B5 58.59(19) . . . . ?
B1 B7 B8 B5 103.44(19) . . . . ?
B6 B7 B8 B5 0.42(18) . . . . ?
B2 B5 B8 B9 -152.9(2) . . . . ?
B3 B5 B8 B9 -107.0(2) . . . . ?
B6 B5 B8 B9 -48.95(17) . . . . ?
B9 B5 B8 B1 107.6(2) . . . . ?
B2 B5 B8 B1 -45.34(18) . . . . ?
B3 B5 B8 B1 0.6(2) . . . . ?
B6 B5 B8 B1 58.6(2) . . . . ?
B9 B5 B8 B2 152.9(2) . . . . ?
B3 B5 B8 B2 45.91(18) . . . . ?
B6 B5 B8 B2 103.97(19) . . . . ?
B9 B5 B8 B7 48.54(17) . . . . ?
B2 B5 B8 B7 -104.38(19) . . . . ?
B3 B5 B8 B7 -58.5(2) . . . . ?
B6 B5 B8 B7 -0.41(18) . . . . ?
C5 C4 C9 C8 -0.2(4) . . . . ?
C3 C4 C9 C8 -179.4(2) . . . . ?
C7 C8 C9 C4 0.3(4) . . . . ?
C11 N1 B9 B6 48.6(4) . . . . ?
C15 N1 B9 B6 -126.0(3) . . . . ?
C11 N1 B9 B7 -43.5(4) . . . . ?
C15 N1 B9 B7 141.9(3) . . . . ?
C11 N1 B9 B5 135.8(3) . . . . ?
C15 N1 B9 B5 -38.8(3) . . . . ?
C11 N1 B9 B8 -136.7(3) . . . . ?
C15 N1 B9 B8 48.8(4) . . . . ?
B4 B6 B9 N1 -151.6(2) . . . . ?
B3 B6 B9 N1 141.7(2) . . . . ?
B7 B6 B9 N1 -126.4(3) . . . . ?
B5 B6 B9 N1 117.6(3) . . . . ?
B4 B6 B9 B7 -25.2(2) . . . . ?
B3 B6 B9 B7 -91.9(2) . . . . ?
B5 B6 B9 B7 -116.1(2) . . . . ?
B4 B6 B9 B5 90.8(2) . . . . ?
B3 B6 B9 B5 24.1(2) . . . . ?
B7 B6 B9 B5 116.1(2) . . . . ?
B4 B6 B9 B8 32.6(3) . . . . ?
B3 B6 B9 B8 -34.1(3) . . . . ?
B7 B6 B9 B8 57.80(19) . . . . ?
B5 B6 B9 B8 -58.25(19) . . . . ?
B4 B7 B9 N1 146.3(3) . . . . ?
B1 B7 B9 N1 -148.4(3) . . . . ?
B6 B7 B9 N1 121.5(3) . . . . ?
B8 B7 B9 N1 -123.0(3) . . . . ?
B4 B7 B9 B6 24.8(2) . . . . ?
B1 B7 B9 B6 90.1(2) . . . . ?
B8 B7 B9 B6 115.5(2) . . . . ?
B4 B7 B9 B5 -33.1(3) . . . . ?
B1 B7 B9 B5 32.2(3) . . . . ?
B6 B7 B9 B5 -57.91(19) . . . . ?
B8 B7 B9 B5 57.64(19) . . . . ?
B4 B7 B9 B8 -90.7(2) . . . . ?
B1 B7 B9 B8 -25.5(2) . . . . ?
B6 B7 B9 B8 -115.5(2) . . . . ?
B2 B5 B9 N1 147.9(2) . . . . ?
B3 B5 B9 N1 -145.8(2) . . . . ?
B8 B5 B9 N1 123.0(3) . . . . ?
B6 B5 B9 N1 -121.9(3) . . . . ?
B2 B5 B9 B6 -90.2(2) . . . . ?
B3 B5 B9 B6 -24.0(2) . . . . ?
B8 B5 B9 B6 -115.1(2) . . . . ?
B2 B5 B9 B7 -32.6(3) . . . . ?
B3 B5 B9 B7 33.6(3) . . . . ?
B8 B5 B9 B7 -57.52(18) . . . . ?
B6 B5 B9 B7 57.59(18) . . . . ?
B2 B5 B9 B8 24.9(2) . . . . ?
B3 B5 B9 B8 91.1(2) . . . . ?
B6 B5 B9 B8 115.1(2) . . . . ?
B1 B8 B9 N1 152.3(2) . . . . ?
B2 B8 B9 N1 -142.0(2) . . . . ?
B7 B8 B9 N1 126.5(3) . . . . ?
B5 B8 B9 N1 -117.4(3) . . . . ?
B1 B8 B9 B6 -32.0(3) . . . . ?
B2 B8 B9 B6 33.8(3) . . . . ?
B7 B8 B9 B6 -57.77(19) . . . . ?
B5 B8 B9 B6 58.42(19) . . . . ?
B1 B8 B9 B7 25.8(2) . . . . ?
B2 B8 B9 B7 91.6(2) . . . . ?
B5 B8 B9 B7 116.2(2) . . . . ?
B1 B8 B9 B5 -90.4(2) . . . . ?
B2 B8 B9 B5 -24.6(2) . . . . ?
B7 B8 B9 B5 -116.2(2) . . . . ?
C15 N1 C11 C12 1.7(3) . . . . ?
B9 N1 C11 C12 -173.0(2) . . . . ?
B14 B10 B11 C23 -150.2(2) . . . . ?
B15 B10 B11 C23 -104.1(2) . . . . ?
B13 B10 B11 C23 -45.78(17) . . . . ?
C23 B10 B11 B17 104.5(2) . . . . ?
B14 B10 B11 B17 -45.69(18) . . . . ?
B15 B10 B11 B17 0.4(2) . . . . ?
B13 B10 B11 B17 58.7(2) . . . . ?
C23 B10 B11 B14 150.2(2) . . . . ?
B15 B10 B11 B14 46.13(18) . . . . ?
B13 B10 B11 B14 104.43(19) . . . . ?
C23 B10 B11 B12 45.61(17) . . . . ?
B14 B10 B11 B12 -104.60(19) . . . . ?
B15 B10 B11 B12 -58.5(2) . . . . ?
B13 B10 B11 B12 -0.17(18) . . . . ?
N1 C11 C12 C13 0.4(4) . . . . ?
B17 B11 B12 C23 -150.6(2) . . . . ?
B14 B11 B12 C23 -104.1(2) . . . . ?
B10 B11 B12 C23 -45.76(17) . . . . ?
C23 B11 B12 B17 150.6(2) . . . . ?
B14 B11 B12 B17 46.45(18) . . . . ?
B10 B11 B12 B17 104.80(19) . . . . ?
C23 B11 B12 B16 104.4(2) . . . . ?
B17 B11 B12 B16 -46.17(18) . . . . ?
B14 B11 B12 B16 0.3(2) . . . . ?
B10 B11 B12 B16 58.6(2) . . . . ?
C23 B11 B12 B13 45.93(17) . . . . ?
B17 B11 B12 B13 -104.63(19) . . . . ?
B14 B11 B12 B13 -58.2(2) . . . . ?
B10 B11 B12 B13 0.17(18) . . . . ?
C16 O2 C13 C14 179.6(2) . . . . ?
C16 O2 C13 C12 -0.2(4) . . . . ?
C11 C12 C13 O2 177.3(2) . . . . ?
C11 C12 C13 C14 -2.5(4) . . . . ?
B17 B12 B13 C23 -104.0(2) . . . . ?
B16 B12 B13 C23 -150.2(2) . . . . ?
B11 B12 B13 C23 -45.90(17) . . . . ?
C23 B12 B13 B15 104.6(2) . . . . ?
B17 B12 B13 B15 0.6(2) . . . . ?
B16 B12 B13 B15 -45.54(18) . . . . ?
B11 B12 B13 B15 58.7(2) . . . . ?
C23 B12 B13 B16 150.2(2) . . . . ?
B17 B12 B13 B16 46.17(18) . . . . ?
B11 B12 B13 B16 104.26(19) . . . . ?
C23 B12 B13 B10 45.73(17) . . . . ?
B17 B12 B13 B10 -58.3(2) . . . . ?
B16 B12 B13 B10 -104.43(19) . . . . ?
B11 B12 B13 B10 -0.17(18) . . . . ?
B14 B10 B13 C23 104.5(2) . . . . ?
B15 B10 B13 C23 150.0(2) . . . . ?
B11 B10 B13 C23 45.72(17) . . . . ?
C23 B10 B13 B15 -150.0(2) . . . . ?
B14 B10 B13 B15 -45.51(18) . . . . ?
B11 B10 B13 B15 -104.26(19) . . . . ?
C23 B10 B13 B16 -104.3(2) . . . . ?
B14 B10 B13 B16 0.1(2) . . . . ?
B15 B10 B13 B16 45.64(18) . . . . ?
B11 B10 B13 B16 -58.6(2) . . . . ?
C23 B10 B13 B12 -45.55(17) . . . . ?
B14 B10 B13 B12 58.9(2) . . . . ?
B15 B10 B13 B12 104.43(19) . . . . ?
B11 B10 B13 B12 0.17(18) . . . . ?
O2 C13 C14 C15 -177.3(2) . . . . ?
C12 C13 C14 C15 2.5(4) . . . . ?
C23 B10 B14 B18 76.9(3) . . . . ?
B15 B10 B14 B18 -24.3(2) . . . . ?
B11 B10 B14 B18 102.3(2) . . . . ?
B13 B10 B14 B18 19.9(3) . . . . ?
C23 B10 B14 B11 -25.44(19) . . . . ?
B15 B10 B14 B11 -126.6(2) . . . . ?
B13 B10 B14 B11 -82.36(19) . . . . ?
C23 B10 B14 B15 101.1(2) . . . . ?
B11 B10 B14 B15 126.6(2) . . . . ?
B13 B10 B14 B15 44.23(18) . . . . ?
C23 B10 B14 B17 18.1(3) . . . . ?
B15 B10 B14 B17 -83.01(19) . . . . ?
B11 B10 B14 B17 43.57(17) . . . . ?
B13 B10 B14 B17 -38.8(2) . . . . ?
C23 B11 B14 B18 -78.4(3) . . . . ?
B17 B11 B14 B18 23.83(19) . . . . ?
B12 B11 B14 B18 -21.3(3) . . . . ?
B10 B11 B14 B18 -104.0(2) . . . . ?
C23 B11 B14 B10 25.56(19) . . . . ?
B17 B11 B14 B10 127.8(2) . . . . ?
B12 B11 B14 B10 82.69(19) . . . . ?
C23 B11 B14 B15 -19.6(3) . . . . ?
B17 B11 B14 B15 82.6(2) . . . . ?
B12 B11 B14 B15 37.5(2) . . . . ?
B10 B11 B14 B15 -45.19(18) . . . . ?
C23 B11 B14 B17 -102.3(2) . . . . ?
B12 B11 B14 B17 -45.12(17) . . . . ?
B10 B11 B14 B17 -127.8(2) . . . . ?
C11 N1 C15 C14 -1.7(3) . . . . ?
B9 N1 C15 C14 173.1(2) . . . . ?
C13 C14 C15 N1 -0.5(4) . . . . ?
C23 B13 B15 B18 76.8(3) . . . . ?
B16 B13 B15 B18 -24.7(2) . . . . ?
B12 B13 B15 B18 19.9(3) . . . . ?
B10 B13 B15 B18 102.5(2) . . . . ?
C23 B13 B15 B10 -25.75(19) . . . . ?
B16 B13 B15 B10 -127.2(2) . . . . ?
B12 B13 B15 B10 -82.64(19) . . . . ?
C23 B13 B15 B16 101.5(2) . . . . ?
B12 B13 B15 B16 44.58(18) . . . . ?
B10 B13 B15 B16 127.2(2) . . . . ?
C23 B13 B15 B14 18.2(3) . . . . ?
B16 B13 B15 B14 -83.2(2) . . . . ?
B12 B13 B15 B14 -38.7(2) . . . . ?
B10 B13 B15 B14 43.98(18) . . . . ?
C23 B10 B15 B18 -77.8(2) . . . . ?
B14 B10 B15 B18 24.06(19) . . . . ?
B11 B10 B15 B18 -21.0(3) . . . . ?
B13 B10 B15 B18 -103.4(2) . . . . ?
C23 B10 B15 B13 25.59(19) . . . . ?
B14 B10 B15 B13 127.4(2) . . . . ?
B11 B10 B15 B13 82.35(19) . . . . ?
C23 B10 B15 B16 -18.9(2) . . . . ?
B14 B10 B15 B16 82.92(19) . . . . ?
B11 B10 B15 B16 37.8(2) . . . . ?
B13 B10 B15 B16 -44.52(17) . . . . ?
C23 B10 B15 B14 -101.9(2) . . . . ?
B11 B10 B15 B14 -45.09(17) . . . . ?
B13 B10 B15 B14 -127.4(2) . . . . ?
B10 B14 B15 B18 -152.8(2) . . . . ?
B11 B14 B15 B18 -106.7(2) . . . . ?
B17 B14 B15 B18 -48.89(17) . . . . ?
B18 B14 B15 B13 107.5(2) . . . . ?
B10 B14 B15 B13 -45.30(19) . . . . ?
B11 B14 B15 B13 0.8(2) . . . . ?
B17 B14 B15 B13 58.6(2) . . . . ?
B18 B14 B15 B10 152.8(2) . . . . ?
B11 B14 B15 B10 46.07(18) . . . . ?
B17 B14 B15 B10 103.88(19) . . . . ?
B18 B14 B15 B16 48.73(18) . . . . ?
B10 B14 B15 B16 -104.04(19) . . . . ?
B11 B14 B15 B16 -58.0(2) . . . . ?
B17 B14 B15 B16 -0.16(19) . . . . ?
C13 O2 C16 C17 -173.1(2) . . . . ?
C23 B13 B16 B18 -77.2(3) . . . . ?
B15 B13 B16 B18 24.69(19) . . . . ?
B12 B13 B16 B18 -102.7(2) . . . . ?
B10 B13 B16 B18 -20.1(3) . . . . ?
C23 B13 B16 B12 25.48(19) . . . . ?
B15 B13 B16 B12 127.4(2) . . . . ?
B10 B13 B16 B12 82.62(19) . . . . ?
C23 B13 B16 B15 -101.9(2) . . . . ?
B12 B13 B16 B15 -127.4(2) . . . . ?
B10 B13 B16 B15 -44.74(18) . . . . ?
C23 B13 B16 B17 -18.8(3) . . . . ?
B15 B13 B16 B17 83.08(19) . . . . ?
B12 B13 B16 B17 -44.28(18) . . . . ?
B10 B13 B16 B17 38.3(2) . . . . ?
C23 B12 B16 B18 77.7(3) . . . . ?
B17 B12 B16 B18 -23.7(2) . . . . ?
B11 B12 B16 B18 20.8(3) . . . . ?
B13 B12 B16 B18 103.2(2) . . . . ?
C23 B12 B16 B13 -25.52(19) . . . . ?
B17 B12 B16 B13 -127.0(2) . . . . ?
B11 B12 B16 B13 -82.48(19) . . . . ?
C23 B12 B16 B15 18.9(2) . . . . ?
B17 B12 B16 B15 -82.60(19) . . . . ?
B11 B12 B16 B15 -38.1(2) . . . . ?
B13 B12 B16 B15 44.38(18) . . . . ?
C23 B12 B16 B17 101.5(2) . . . . ?
B11 B12 B16 B17 44.50(18) . . . . ?
B13 B12 B16 B17 127.0(2) . . . . ?
B13 B15 B16 B18 -152.2(2) . . . . ?
B10 B15 B16 B18 -106.7(2) . . . . ?
B14 B15 B16 B18 -48.55(17) . . . . ?
B18 B15 B16 B13 152.2(2) . . . . ?
B10 B15 B16 B13 45.53(18) . . . . ?
B14 B15 B16 B13 103.7(2) . . . . ?
B18 B15 B16 B12 106.8(2) . . . . ?
B13 B15 B16 B12 -45.41(18) . . . . ?
B10 B15 B16 B12 0.1(2) . . . . ?
B14 B15 B16 B12 58.3(2) . . . . ?
B18 B15 B16 B17 48.71(17) . . . . ?
B13 B15 B16 B17 -103.51(19) . . . . ?
B10 B15 B16 B17 -58.0(2) . . . . ?
B14 B15 B16 B17 0.16(19) . . . . ?
O2 C16 C17 C18 -56.7(3) . . . . ?
C23 B11 B17 B18 77.7(3) . . . . ?
B14 B11 B17 B18 -23.81(19) . . . . ?
B12 B11 B17 B18 103.0(2) . . . . ?
B10 B11 B17 B18 20.3(3) . . . . ?
C23 B11 B17 B12 -25.27(19) . . . . ?
B14 B11 B17 B12 -126.8(2) . . . . ?
B10 B11 B17 B12 -82.72(19) . . . . ?
C23 B11 B17 B14 101.5(2) . . . . ?
B12 B11 B17 B14 126.8(2) . . . . ?
B10 B11 B17 B14 44.08(17) . . . . ?
C23 B11 B17 B16 19.4(3) . . . . ?
B14 B11 B17 B16 -82.15(19) . . . . ?
B12 B11 B17 B16 44.64(18) . . . . ?
B10 B11 B17 B16 -38.1(2) . . . . ?
C23 B12 B17 B18 -78.0(3) . . . . ?
B16 B12 B17 B18 23.7(2) . . . . ?
B11 B12 B17 B18 -103.2(2) . . . . ?
B13 B12 B17 B18 -21.0(3) . . . . ?
C23 B12 B17 B11 25.14(19) . . . . ?
B16 B12 B17 B11 126.9(2) . . . . ?
B13 B12 B17 B11 82.2(2) . . . . ?
C23 B12 B17 B14 -19.7(3) . . . . ?
B16 B12 B17 B14 82.07(19) . . . . ?
B11 B12 B17 B14 -44.83(17) . . . . ?
B13 B12 B17 B14 37.4(2) . . . . ?
C23 B12 B17 B16 -101.8(2) . . . . ?
B11 B12 B17 B16 -126.9(2) . . . . ?
B13 B12 B17 B16 -44.68(18) . . . . ?
B10 B14 B17 B18 108.0(2) . . . . ?
B11 B14 B17 B18 153.1(2) . . . . ?
B15 B14 B17 B18 48.94(18) . . . . ?
B18 B14 B17 B11 -153.1(2) . . . . ?
B10 B14 B17 B11 -45.10(18) . . . . ?
B15 B14 B17 B11 -104.13(19) . . . . ?
B18 B14 B17 B12 -107.1(2) . . . . ?
B10 B14 B17 B12 0.8(2) . . . . ?
B11 B14 B17 B12 45.94(18) . . . . ?
B15 B14 B17 B12 -58.2(2) . . . . ?
B18 B14 B17 B16 -48.78(17) . . . . ?
B10 B14 B17 B16 59.2(2) . . . . ?
B11 B14 B17 B16 104.29(19) . . . . ?
B15 B14 B17 B16 0.16(19) . . . . ?
B13 B16 B17 B18 -107.6(2) . . . . ?
B12 B16 B17 B18 -153.1(2) . . . . ?
B15 B16 B17 B18 -48.93(18) . . . . ?
B18 B16 B17 B11 107.3(2) . . . . ?
B13 B16 B17 B11 -0.3(2) . . . . ?
B12 B16 B17 B11 -45.85(18) . . . . ?
B15 B16 B17 B11 58.4(2) . . . . ?
B18 B16 B17 B12 153.1(2) . . . . ?
B13 B16 B17 B12 45.59(18) . . . . ?
B15 B16 B17 B12 104.2(2) . . . . ?
B18 B16 B17 B14 48.77(18) . . . . ?
B13 B16 B17 B14 -58.8(2) . . . . ?
B12 B16 B17 B14 -104.4(2) . . . . ?
B15 B16 B17 B14 -0.16(19) . . . . ?
C16 C17 C18 C19 -171.8(2) . . . . ?
C37 N2 B18 B14 -51.2(4) . . . . ?
C33 N2 B18 B14 126.1(3) . . . . ?
C37 N2 B18 B15 39.0(4) . . . . ?
C33 N2 B18 B15 -143.7(3) . . . . ?
C37 N2 B18 B16 130.7(3) . . . . ?
C33 N2 B18 B16 -52.0(4) . . . . ?
C37 N2 B18 B17 -139.3(3) . . . . ?
C33 N2 B18 B17 38.0(4) . . . . ?
B10 B14 B18 N2 149.3(2) . . . . ?
B11 B14 B18 N2 -144.5(2) . . . . ?
B15 B14 B18 N2 124.2(3) . . . . ?
B17 B14 B18 N2 -120.1(3) . . . . ?
B10 B14 B18 B15 25.1(2) . . . . ?
B11 B14 B18 B15 91.3(2) . . . . ?
B17 B14 B18 B15 115.7(2) . . . . ?
B10 B14 B18 B16 -32.2(3) . . . . ?
B11 B14 B18 B16 34.0(3) . . . . ?
B15 B14 B18 B16 -57.31(19) . . . . ?
B17 B14 B18 B16 58.35(19) . . . . ?
B10 B14 B18 B17 -90.5(2) . . . . ?
B11 B14 B18 B17 -24.4(2) . . . . ?
B15 B14 B18 B17 -115.7(2) . . . . ?
B13 B15 B18 N2 148.7(3) . . . . ?
B10 B15 B18 N2 -145.3(3) . . . . ?
B16 B15 B18 N2 123.3(3) . . . . ?
B14 B15 B18 N2 -120.6(3) . . . . ?
B13 B15 B18 B14 -90.6(2) . . . . ?
B10 B15 B18 B14 -24.7(2) . . . . ?
B16 B15 B18 B14 -116.1(2) . . . . ?
B13 B15 B18 B16 25.5(2) . . . . ?
B10 B15 B18 B16 91.4(2) . . . . ?
B14 B15 B18 B16 116.1(2) . . . . ?
B13 B15 B18 B17 -32.6(3) . . . . ?
B10 B15 B18 B17 33.3(3) . . . . ?
B16 B15 B18 B17 -58.08(19) . . . . ?
B14 B15 B18 B17 58.03(19) . . . . ?
B13 B16 B18 N2 -149.5(3) . . . . ?
B12 B16 B18 N2 144.6(3) . . . . ?
B15 B16 B18 N2 -124.1(3) . . . . ?
B17 B16 B18 N2 120.2(3) . . . . ?
B13 B16 B18 B14 32.1(3) . . . . ?
B12 B16 B18 B14 -33.8(3) . . . . ?
B15 B16 B18 B14 57.50(19) . . . . ?
B17 B16 B18 B14 -58.24(19) . . . . ?
B13 B16 B18 B15 -25.4(2) . . . . ?
B12 B16 B18 B15 -91.3(2) . . . . ?
B17 B16 B18 B15 -115.7(2) . . . . ?
B13 B16 B18 B17 90.3(2) . . . . ?
B12 B16 B18 B17 24.4(2) . . . . ?
B15 B16 B18 B17 115.7(2) . . . . ?
B11 B17 B18 N2 145.5(2) . . . . ?
B12 B17 B18 N2 -148.3(2) . . . . ?
B14 B17 B18 N2 120.9(3) . . . . ?
B16 B17 B18 N2 -123.7(3) . . . . ?
B11 B17 B18 B14 24.7(2) . . . . ?
B12 B17 B18 B14 90.9(2) . . . . ?
B16 B17 B18 B14 115.4(2) . . . . ?
B11 B17 B18 B15 -33.2(3) . . . . ?
B12 B17 B18 B15 33.0(3) . . . . ?
B14 B17 B18 B15 -57.83(19) . . . . ?
B16 B17 B18 B15 57.58(19) . . . . ?
B11 B17 B18 B16 -90.7(2) . . . . ?
B12 B17 B18 B16 -24.5(2) . . . . ?
B14 B17 B18 B16 -115.4(2) . . . . ?
C17 C18 C19 C20 178.4(2) . . . . ?
C18 C19 C20 C21 -172.7(2) . . . . ?
C19 C20 C21 C22 65.4(3) . . . . ?
B17 B11 C23 C24 148.3(2) . . . . ?
B14 B11 C23 C24 -145.8(2) . . . . ?
B12 B11 C23 C24 121.6(3) . . . . ?
B10 B11 C23 C24 -119.0(3) . . . . ?
B17 B11 C23 B12 26.7(2) . . . . ?
B14 B11 C23 B12 92.7(2) . . . . ?
B10 B11 C23 B12 119.4(2) . . . . ?
B17 B11 C23 B13 -33.1(3) . . . . ?
B14 B11 C23 B13 32.9(3) . . . . ?
B12 B11 C23 B13 -59.8(2) . . . . ?
B10 B11 C23 B13 59.6(2) . . . . ?
B17 B11 C23 B10 -92.7(2) . . . . ?
B14 B11 C23 B10 -26.8(2) . . . . ?
B12 B11 C23 B10 -119.4(2) . . . . ?
B17 B12 C23 C24 -146.4(2) . . . . ?
B16 B12 C23 C24 147.9(2) . . . . ?
B11 B12 C23 C24 -120.0(3) . . . . ?
B13 B12 C23 C24 121.1(3) . . . . ?
B17 B12 C23 B11 -26.4(2) . . . . ?
B16 B12 C23 B11 -92.0(2) . . . . ?
B13 B12 C23 B11 -118.9(2) . . . . ?
B17 B12 C23 B13 92.5(2) . . . . ?
B16 B12 C23 B13 26.8(2) . . . . ?
B11 B12 C23 B13 118.9(2) . . . . ?
B17 B12 C23 B10 33.0(3) . . . . ?
B16 B12 C23 B10 -32.7(3) . . . . ?
B11 B12 C23 B10 59.35(19) . . . . ?
B13 B12 C23 B10 -59.52(19) . . . . ?
B15 B13 C23 C24 146.2(2) . . . . ?
B16 B13 C23 C24 -148.6(2) . . . . ?
B12 B13 C23 C24 -121.7(3) . . . . ?
B10 B13 C23 C24 119.1(3) . . . . ?
B15 B13 C23 B11 -32.4(3) . . . . ?
B16 B13 C23 B11 32.8(3) . . . . ?
B12 B13 C23 B11 59.7(2) . . . . ?
B10 B13 C23 B11 -59.6(2) . . . . ?
B15 B13 C23 B12 -92.1(2) . . . . ?
B16 B13 C23 B12 -26.9(2) . . . . ?
B10 B13 C23 B12 -119.3(2) . . . . ?
B15 B13 C23 B10 27.2(2) . . . . ?
B16 B13 C23 B10 92.3(2) . . . . ?
B12 B13 C23 B10 119.3(2) . . . . ?
B14 B10 C23 C24 146.9(2) . . . . ?
B15 B10 C23 C24 -147.9(2) . . . . ?
B11 B10 C23 C24 120.0(3) . . . . ?
B13 B10 C23 C24 -121.0(3) . . . . ?
B14 B10 C23 B11 26.9(2) . . . . ?
B15 B10 C23 B11 92.1(2) . . . . ?
B13 B10 C23 B11 119.0(2) . . . . ?
B14 B10 C23 B12 -32.5(3) . . . . ?
B15 B10 C23 B12 32.7(3) . . . . ?
B11 B10 C23 B12 -59.4(2) . . . . ?
B13 B10 C23 B12 59.6(2) . . . . ?
B14 B10 C23 B13 -92.1(2) . . . . ?
B15 B10 C23 B13 -26.9(2) . . . . ?
B11 B10 C23 B13 -119.0(2) . . . . ?
B11 C23 C24 C25 -59.1(3) . . . . ?
B12 C23 C24 C25 31.3(4) . . . . ?
B13 C23 C24 C25 122.5(3) . . . . ?
B10 C23 C24 C25 -148.0(2) . . . . ?
C23 C24 C25 C26 178.4(2) . . . . ?
C24 C25 C26 C27 -131.2(3) . . . . ?
C24 C25 C26 C31 50.9(4) . . . . ?
C31 C26 C27 C28 0.5(4) . . . . ?
C25 C26 C27 C28 -177.5(3) . . . . ?
C26 C27 C28 C29 -0.5(4) . . . . ?
C32 O3 C29 C30 -168.7(2) . . . . ?
C32 O3 C29 C28 13.7(4) . . . . ?
C27 C28 C29 O3 177.0(2) . . . . ?
C27 C28 C29 C30 -0.5(4) . . . . ?
O3 C29 C30 C31 -176.2(3) . . . . ?
C28 C29 C30 C31 1.5(4) . . . . ?
C29 C30 C31 C26 -1.5(4) . . . . ?
C27 C26 C31 C30 0.5(4) . . . . ?
C25 C26 C31 C30 178.6(3) . . . . ?
C37 N2 C33 C34 -0.3(4) . . . . ?
B18 N2 C33 C34 -177.7(2) . . . . ?
N2 C33 C34 C35 0.6(4) . . . . ?
C38 O4 C35 C36 3.2(3) . . . . ?
C38 O4 C35 C34 -177.5(2) . . . . ?
C33 C34 C35 O4 -179.7(2) . . . . ?
C33 C34 C35 C36 -0.3(4) . . . . ?
O4 C35 C36 C37 179.2(2) . . . . ?
C34 C35 C36 C37 -0.1(4) . . . . ?
C33 N2 C37 C36 -0.2(4) . . . . ?
B18 N2 C37 C36 177.2(2) . . . . ?
C35 C36 C37 N2 0.4(4) . . . . ?
C35 O4 C38 C39 -176.2(2) . . . . ?
O4 C38 C39 C40 -58.1(3) . . . . ?
C38 C39 C40 C41 177.6(2) . . . . ?
C39 C40 C41 C42 62.7(3) . . . . ?
C40 C41 C42 C43 177.9(2) . . . . ?
C41 C42 C43 C44 174.6(2) . . . . ?
